data_1564601
loop_
_publ_author_name
'Hua, Bin'
'Ding, Yanjun'
'Alimi, Lukman O.'
'Moosa, Basem'
'Zhang, Gengwu'
'Baslyman, Walaa S.'
'Sessler, Jonathan'
'Khashab, Niveen M.'

_publ_section_title
;
 Tuning the porosity of triangular supramolecular adsorbents for superior
 haloalkane isomer separations
;
_journal_name_full 'Chemical Science'
_journal_paper_doi 10.1039/D1SC03509F
_journal_year 2021
_chemical_absolute_configuration unk
_chemical_formula_moiety '1(C4 H9 Cl1), C45 H60 N6'
_chemical_formula_sum 'C49 H69 Cl N6'
_chemical_formula_weight 777.55
_space_group_crystal_system triclinic
_space_group_IT_number 1
_space_group_name_Hall 'P 1'
_space_group_name_H-M_alt 'P 1'
_atom_sites_solution_hydrogens geom
_atom_sites_solution_primary dual
_audit_creation_date 2020-10-23
_audit_creation_method
;
Olex2 1.2
(compiled 2018.05.29 svn.r3508 for OlexSys, GUI svn.r5506)
;
_audit_update_record
;
2021-01-18 deposited with the CCDC.	2021-08-16 downloaded from the CCDC.
;
_cell_angle_alpha 107.383(7)
_cell_angle_beta 104.681(8)
_cell_angle_gamma 104.350(7)
_cell_formula_units_Z 2
_cell_length_a 10.9057(15)
_cell_length_b 14.2504(17)
_cell_length_c 16.844(2)
_cell_measurement_reflns_used 9825
_cell_measurement_temperature 120.0
_cell_measurement_theta_max 26.367
_cell_measurement_theta_min 2.579
_cell_volume 2263.3(5)
_computing_cell_refinement 'SAINT V8.38A (?, 2016)'
_computing_data_collection 'SAINT V8.38A (?, 2016)'
_computing_data_reduction 'SAINT V8.38A (?, 2016)'
_computing_molecular_graphics 'Olex2 (Dolomanov et al., 2009)'
_computing_publication_material 'Olex2 (Dolomanov et al., 2009)'
_computing_structure_refinement 'ShelXL (Sheldrick, 2015)'
_computing_structure_solution 'ShelXT (Sheldrick, 2015)'
_diffrn_ambient_temperature 120.0
_diffrn_measured_fraction_theta_full 0.996
_diffrn_measured_fraction_theta_max 0.995
_diffrn_measurement_device_type 'Bruker APEX-II CCD'
_diffrn_measurement_method '\f and \w scans'
_diffrn_radiation_type MoK\a
_diffrn_radiation_wavelength 0.71073
_diffrn_reflns_av_R_equivalents 0.0271
_diffrn_reflns_av_unetI/netI 0.0220
_diffrn_reflns_Laue_measured_fraction_full 0.996
_diffrn_reflns_Laue_measured_fraction_max 0.995
_diffrn_reflns_limit_h_max 13
_diffrn_reflns_limit_h_min -13
_diffrn_reflns_limit_k_max 17
_diffrn_reflns_limit_k_min -17
_diffrn_reflns_limit_l_max 21
_diffrn_reflns_limit_l_min -21
_diffrn_reflns_number 82923
_diffrn_reflns_point_group_measured_fraction_full 0.985
_diffrn_reflns_point_group_measured_fraction_max 0.982
_diffrn_reflns_theta_full 25.242
_diffrn_reflns_theta_max 26.371
_diffrn_reflns_theta_min 2.061
_exptl_absorpt_coefficient_mu 0.124
_exptl_absorpt_correction_T_max 0.7454
_exptl_absorpt_correction_T_min 0.7180
_exptl_absorpt_correction_type multi-scan
_exptl_absorpt_process_details
'SADABS-2016/2 (Bruker,2016/2) was used for absorption correction. wR2(int) was 0.0702 before and 0.0481 after correction. The Ratio of minimum to maximum transmission is 0.9632. The \l/2 correction factor is Not present.'
_exptl_crystal_colour colourless
_exptl_crystal_colour_primary colourless
_exptl_crystal_density_diffrn 1.141
_exptl_crystal_description block
_exptl_crystal_F_000 844
_exptl_crystal_size_max 0.12
_exptl_crystal_size_mid 0.11
_exptl_crystal_size_min 0.1
_refine_diff_density_max 0.747
_refine_diff_density_min -0.424
_refine_diff_density_rms 0.046
_refine_ls_abs_structure_details
;
 Flack x determined using 8024 quotients [(I+)-(I-)]/[(I+)+(I-)]
 (Parsons, Flack and Wagner, Acta Cryst. B69 (2013) 249-259).
;
_refine_ls_abs_structure_Flack 0.100(16)
_refine_ls_extinction_method none
_refine_ls_goodness_of_fit_ref 1.028
_refine_ls_hydrogen_treatment constr
_refine_ls_matrix_type full
_refine_ls_number_parameters 1157
_refine_ls_number_reflns 18192
_refine_ls_number_restraints 618
_refine_ls_restrained_S_all 1.094
_refine_ls_R_factor_all 0.0528
_refine_ls_R_factor_gt 0.0496
_refine_ls_shift/su_max 0.001
_refine_ls_shift/su_mean 0.000
_refine_ls_structure_factor_coef Fsqd
_refine_ls_weighting_details 'w=1/[\s^2^(Fo^2^)+(0.0914P)^2^+0.7378P] where P=(Fo^2^+2Fc^2^)/3'
_refine_ls_weighting_scheme calc
_refine_ls_wR_factor_gt 0.1379
_refine_ls_wR_factor_ref 0.1423
_reflns_Friedel_coverage 0.975
_reflns_Friedel_fraction_full 0.974
_reflns_Friedel_fraction_max 0.970
_reflns_number_gt 17213
_reflns_number_total 18192
_reflns_threshold_expression 'I > 2\s(I)'
_cod_data_source_file d1sc03509f2.cif
_cod_data_source_block pta_2cb_0m
_cod_original_cell_volume 2263.4(5)
_cod_database_code 1564601
_shelx_shelxl_version_number 2018/3
_shelx_space_group_comment
;
The symmetry employed for this shelxl refinement is uniquely defined
by the following loop, which should always be used as a source of
symmetry information in preference to the above space-group names.
They are only intended as comments.
;
_shelx_estimated_absorpt_t_max 0.988
_shelx_estimated_absorpt_t_min 0.985
_olex2_refinement_description
;
1. Fixed Uiso
 At 1.2 times of:
  All C(H) groups, All C(H,H) groups
 At 1.5 times of:
  All C(H,H,H) groups
2. Restrained distances
 Cl2-C97
 1.79 with sigma of 0.02
 C93-C97 = C97-C95
 1.54 with sigma of 0.02
 C97-C95 = C95-C94
 1.54 with sigma of 0.02
 C103-C104 = C104-C105
 1.54 with sigma of 0.02
 C104-C105 = C105-C106
 1.54 with sigma of 0.02
 Cl4-C105
 1.79 with sigma of 0.02
 C105-C104 = C104-C103
 1.54 with sigma of 0.02
 C91-C96 = C96-C98
 1.54 with sigma of 0.02
 C96-C98 = C98-C92
 1.54 with sigma of 0.02
 Cl1-C96
 1.79 with sigma of 0.02
 C101-C100 = C100-C99
 1.54 with sigma of 0.02
 C99-C100 = C100-C101
 1.54 with sigma of 0.02
 C1-C101 = C101-C100
 1.54 with sigma of 0.02
 C92-C101 = C101-C100
 1.54 with sigma of 0.02
 C101-C100 = C100-C91
 1.54 with sigma of 0.02
 Cl3B-C101
 1.79 with sigma of 0.02
 C1B-C2AA = C2AA-C1AA
 1.54 with sigma of 0.02
 C2AA-C1AA = C1AA-C0AA
 1.54 with sigma of 0.02
 Cl3A-C2AA
 1.79 with sigma of 0.02
 Cl2-C93
 2.723 with sigma of 0.04
 Cl2-C95
 2.723 with sigma of 0.04
 C93-C95
 2.515 with sigma of 0.04
 C97-C94
 2.515 with sigma of 0.04
 C103-C105
 2.515 with sigma of 0.04
 C105-C103
 2.515 with sigma of 0.04
 Cl4-C106
 2.723 with sigma of 0.04
 C104-C106
 2.515 with sigma of 0.04
 Cl4-C104
 2.723 with sigma of 0.001
 C101-C99
 2.515 with sigma of 0.04
 C91-C98
 2.515 with sigma of 0.04
 C96-C92
 2.515 with sigma of 0.04
 Cl1-C91
 2.723 with sigma of 0.04
 Cl1-C98
 2.723 with sigma of 0.04
 C99-C101
 2.515 with sigma of 0.04
 C1-C100
 2.515 with sigma of 0.04
 Cl3B-C1
 2.723 with sigma of 0.001
 C92-C100
 2.515 with sigma of 0.04
 C101-C91
 2.515 with sigma of 0.04
 Cl3B-C100
 2.723 with sigma of 0.04
 Cl3B-C92
 2.723 with sigma of 0.04
 C1B-C1AA
 2.515 with sigma of 0.04
 C2AA-C0AA
 2.515 with sigma of 0.04
 Cl3A-C1B
 2.723 with sigma of 0.04
 Cl3A-C1AA
 2.723 with sigma of 0.04
 Cl2-C94 \\sim Cl4-C103
 with sigma of 0.02
3. Uiso/Uaniso restraints and constraints
Cl2 \\sim C93 \\sim C94 \\sim C95 \\sim C97 \\sim Cl4 \\sim C103 \\sim C104
\\sim C105 \\sim C106: within 2A with sigma of 0.01 and sigma for terminal
atoms of 0.02
Cl1 \\sim C91 \\sim C92 \\sim C96 \\sim C98 \\sim Cl3B \\sim C99 \\sim C100
\\sim C101 \\sim C1: within 2A with sigma of 0.01 and sigma for terminal atoms
of 0.02
C96 \\sim Cl1 \\sim C98 \\sim C99 \\sim C1 \\sim C101 \\sim C91 \\sim C100
\\sim C92 \\sim Cl3B \\sim C2AA \\sim Cl3A \\sim C1AA \\sim C1B \\sim C0AA:
within 2A with sigma of 0.01 and sigma for terminal atoms of 0.02
Uanis(Cl3A) \\sim Ueq, Uanis(C2AA) \\sim Ueq, Uanis(Cl1) \\sim Ueq: with sigma
of 0.001 and sigma for terminal atoms of 0.002
Uanis(C98) \\sim Ueq, Uanis(C93) \\sim Ueq, Uanis(C99) \\sim Ueq, Uanis(C0AA)
\\sim Ueq: with sigma of 0.001 and sigma for terminal atoms of 0.002
4. Rigid body (RIGU) restrains
 Cl2, C93, C94, C95, C97
 with sigma for 1-2 distances of 0.001 and sigma for 1-3 distances of 0.002
 Cl4, C103, C104, C105, C106
 with sigma for 1-2 distances of 0.001 and sigma for 1-3 distances of 0.002
 Cl1, C91, C92, C96, C98
 with sigma for 1-2 distances of 0.001 and sigma for 1-3 distances of 0.002
 Cl3B, C99, C100, C101, C1
 with sigma for 1-2 distances of 0.001 and sigma for 1-3 distances of 0.002
 C101, C91, C100, C92, Cl3B
 with sigma for 1-2 distances of 0.001 and sigma for 1-3 distances of 0.002
 C96, Cl1, C98, C99, C1
 with sigma for 1-2 distances of 0.001 and sigma for 1-3 distances of 0.002
 C2AA, Cl3A, C1AA, C1B, C0AA
 with sigma for 1-2 distances of 0.001 and sigma for 1-3 distances of 0.002
5. Others
 1*[Sof(Cl1)+Sof(C96)+Sof(H96)+Sof(C98)+Sof(H98A)+Sof(H98B)+Sof(C99)+Sof(H99A)+
 Sof(H99B)+Sof(H99C)+Sof(C1)+Sof(H1A)+Sof(H1B)+Sof(H1C)]+1*[Sof(C91)+Sof(H91A)+
 Sof(H91B)+Sof(H91C)+Sof(C92)+Sof(H92A)+Sof(H92B)+Sof(H92C)+Sof(Cl2)+Sof(C93)+
 Sof(H93A)+Sof(H93B)+Sof(H93C)+Sof(C94)+Sof(H94A)+Sof(H94B)+Sof(H94C)+Sof(C95)+
 Sof(H95A)+Sof(H95B)+Sof(C97)+Sof(H97)+Sof(Cl3B)+Sof(C100)+Sof(H10A)+Sof(H10B)+
 Sof(C101)+Sof(H101)+Sof(Cl4)+Sof(C103)+Sof(H10C)+Sof(H10D)+Sof(H10E)+Sof(C104)+
 Sof(H10F)+Sof(H10G)+Sof(C105)+Sof(H105)+Sof(C106)+Sof(H10H)+Sof(H10I)+
 Sof(H10J)]+1*[Sof(C2AA)+Sof(H2AA)+Sof(C0AA)+Sof(H0AA)+Sof(H0AB)+Sof(H0AC)+
 Sof(C1AA)+Sof(H1AA)+Sof(H1AB)+Sof(C1B)+Sof(H1BA)+Sof(H1BB)+Sof(H1BC)+
 Sof(Cl3A)]=1 with esd of 0.0001
 Sof(Cl1)=Sof(C96)=Sof(H96)=Sof(C98)=Sof(H98A)=Sof(H98B)=Sof(C99)=Sof(H99A)=
 Sof(H99B)=Sof(H99C)=Sof(C1)=Sof(H1A)=Sof(H1B)=Sof(H1C)=FVAR(1)
 Sof(Cl4)=Sof(C103)=Sof(H10C)=Sof(H10D)=Sof(H10E)=Sof(C104)=Sof(H10F)=
 Sof(H10G)=Sof(C105)=Sof(H105)=Sof(C106)=Sof(H10H)=Sof(H10I)=Sof(H10J)=1-FVAR(2)
 Sof(C91)=Sof(H91A)=Sof(H91B)=Sof(H91C)=Sof(C92)=Sof(H92A)=Sof(H92B)=Sof(H92C)=
 Sof(Cl2)=Sof(C93)=Sof(H93A)=Sof(H93B)=Sof(H93C)=Sof(C94)=Sof(H94A)=Sof(H94B)=
 Sof(H94C)=Sof(C95)=Sof(H95A)=Sof(H95B)=Sof(C97)=Sof(H97)=Sof(Cl3B)=Sof(C100)=
 Sof(H10A)=Sof(H10B)=Sof(C101)=Sof(H101)=FVAR(2)
 Sof(C2AA)=Sof(H2AA)=Sof(C0AA)=Sof(H0AA)=Sof(H0AB)=Sof(H0AC)=Sof(C1AA)=
 Sof(H1AA)=Sof(H1AB)=Sof(C1B)=Sof(H1BA)=Sof(H1BB)=Sof(H1BC)=Sof(Cl3A)=FVAR(3)
6.a Ternary CH refined with riding coordinates:
 C96(H96), C97(H97), C101(H101), C105(H105), C16(H16), C21(H21), C37(H37),
 C49(H49), C51(H51), C53(H53), C25(H25), C36(H36), C45(H45), C52(H52), C58(H58),
  C71(H71), C2AA(H2AA)
6.b Secondary CH2 refined with riding coordinates:
 C98(H98A,H98B), C95(H95A,H95B), C100(H10A,H10B), C104(H10F,H10G), C18(H18A,
 H18B), C22(H22A,H22B), C27(H27A,H27B), C30(H30A,H30B), C32(H32A,H32B),
 C35(H35A,H35B), C39(H39A,H39B), C48(H48A,H48B), C50(H50A,H50B), C57(H57A,H57B),
  C59(H59A,H59B), C60(H60A,H60B), C63(H63A,H63B), C64(H64A,H64B), C72(H72A,
 H72B), C75(H75A,H75B), C81(H81A,H81B), C82(H82A,H82B), C85(H85A,H85B),
 C86(H86A,H86B), C88(H88A,H88B), C6(H6A,H6B), C8(H8A,H8B), C12(H12A,H12B),
 C23(H23A,H23B), C40(H40A,H40B), C44(H44A,H44B), C55(H55A,H55B), C61(H61A,H61B),
  C62(H62A,H62B), C65(H65A,H65B), C66(H66A,H66B), C68(H68A,H68B), C69(H69A,
 H69B), C73(H73A,H73B), C77(H77A,H77B), C78(H78A,H78B), C79(H79A,H79B),
 C83(H83A,H83B), C87(H87A,H87B), C89(H89A,H89B), C90(H90A,H90B), C1AA(H1AA,H1AB)
6.c Aromatic/amide H refined with riding coordinates:
 C3(H3), C5(H5), C10(H10), C15(H15), C17(H17), C28(H28), C29(H29), C38(H38),
 C41(H41), C42(H42), C54(H54), C56(H56), C4(H4), C14(H14), C19(H19), C33(H33),
 C34(H34), C43(H43), C67(H67), C70(H70), C74(H74), C76(H76), C80(H80), C84(H84)
6.d Idealised Me refined as rotating group:
 C91(H91A,H91B,H91C), C92(H92A,H92B,H92C), C93(H93A,H93B,H93C), C94(H94A,H94B,
 H94C), C99(H99A,H99B,H99C), C1(H1A,H1B,H1C), C103(H10C,H10D,H10E), C106(H10H,
 H10I,H10J), C0AA(H0AA,H0AB,H0AC), C1B(H1BA,H1BB,H1BC)
;
_olex2_submission_special_instructions 'No special instructions were received'

loop_
_space_group_symop_operation_xyz
'x, y, z'

loop_
_atom_site_label
_atom_site_type_symbol
_atom_site_fract_x
_atom_site_fract_y
_atom_site_fract_z
_atom_site_U_iso_or_equiv
_atom_site_adp_type
_atom_site_occupancy
_atom_site_site_symmetry_order
_atom_site_calc_flag
_atom_site_refinement_flags_posn
_atom_site_refinement_flags_adp
_atom_site_refinement_flags_occupancy
_atom_site_disorder_assembly
_atom_site_disorder_group
Cl1 Cl 0.3566(13) -0.3961(10) 0.2709(9) 0.106(3) Uani 0.219(3) 1 d D U P A 1
C91 C 0.1932(12) -0.3825(8) 0.1525(8) 0.057(3) Uani 0.608(3) 1 d D U P B 2
H91A H 0.104279 -0.392973 0.112034 0.086 Uiso 0.608(3) 1 calc GR . P B 2
H91B H 0.189789 -0.445824 0.165009 0.086 Uiso 0.608(3) 1 calc GR . P B 2
H91C H 0.260922 -0.368644 0.124741 0.086 Uiso 0.608(3) 1 calc GR . P B 2
C92 C 0.394(2) -0.1657(14) 0.3869(11) 0.052(4) Uani 0.608(3) 1 d D U P B 2
H92A H 0.485132 -0.151418 0.426975 0.078 Uiso 0.608(3) 1 calc GR . P B 2
H92B H 0.334625 -0.156936 0.421267 0.078 Uiso 0.608(3) 1 calc GR . P B 2
H92C H 0.398459 -0.116555 0.356632 0.078 Uiso 0.608(3) 1 calc GR . P B 2
C96 C 0.2750(15) -0.3219(9) 0.2615(10) 0.022(2) Uani 0.219(3) 1 d D U P A 1
H96 H 0.202525 -0.339558 0.286559 0.026 Uiso 0.219(3) 1 calc R . P A 1
C98 C 0.3290(11) -0.2021(8) 0.2929(7) 0.0134(17) Uani 0.219(3) 1 d D U P A 1
H98A H 0.256676 -0.178126 0.266824 0.016 Uiso 0.219(3) 1 calc R . P A 1
H98B H 0.405137 -0.180036 0.272820 0.016 Uiso 0.219(3) 1 calc R . P A 1
Cl2 Cl 0.5353(3) 0.3900(3) 0.8462(2) 0.1060(11) Uani 0.608(3) 1 d D U P B 1
C93 C 0.7572(6) 0.5088(4) 0.9840(4) 0.0361(12) Uani 0.608(3) 1 d D U P B 1
H93A H 0.714085 0.559491 0.975393 0.054 Uiso 0.608(3) 1 calc GR . P B 1
H93B H 0.855815 0.543018 1.006422 0.054 Uiso 0.608(3) 1 calc GR . P B 1
H93C H 0.730424 0.483032 1.027073 0.054 Uiso 0.608(3) 1 calc GR . P B 1
C94 C 0.7041(10) 0.2238(7) 0.8250(6) 0.059(2) Uani 0.608(3) 1 d D U P B 1
H94A H 0.775301 0.238889 0.800110 0.089 Uiso 0.608(3) 1 calc GR . P B 1
H94B H 0.616037 0.207552 0.780401 0.089 Uiso 0.608(3) 1 calc GR . P B 1
H94C H 0.703935 0.163607 0.841749 0.089 Uiso 0.608(3) 1 calc GR . P B 1
C95 C 0.7298(9) 0.3161(7) 0.9041(5) 0.0673(19) Uani 0.608(3) 1 d D U P B 1
H95A H 0.824260 0.337353 0.944227 0.081 Uiso 0.608(3) 1 calc R . P B 1
H95B H 0.670057 0.294136 0.935756 0.081 Uiso 0.608(3) 1 calc R . P B 1
C97 C 0.7098(12) 0.4109(8) 0.8898(6) 0.069(2) Uani 0.608(3) 1 d D U P B 1
H97 H 0.757699 0.430339 0.850474 0.083 Uiso 0.608(3) 1 calc R . P B 1
Cl3B Cl 0.4273(4) -0.3542(3) 0.29758(18) 0.0818(10) Uani 0.608(3) 1 d D U P B 2
C99 C 0.181(3) -0.3615(19) 0.1316(13) 0.024(3) Uani 0.219(3) 1 d D U P A 1
H99A H 0.247206 -0.339928 0.104922 0.037 Uiso 0.219(3) 1 calc GR . P A 1
H99B H 0.114520 -0.326362 0.123491 0.037 Uiso 0.219(3) 1 calc GR . P A 1
H99C H 0.133996 -0.437776 0.102659 0.037 Uiso 0.219(3) 1 calc GR . P A 1
C100 C 0.2302(8) -0.2929(7) 0.2358(5) 0.0609(18) Uani 0.608(3) 1 d D U P B 2
H10A H 0.147256 -0.295678 0.250358 0.073 Uiso 0.608(3) 1 calc R . P B 2
H10B H 0.258715 -0.228143 0.224436 0.073 Uiso 0.608(3) 1 calc R . P B 2
C101 C 0.3365(12) -0.2820(9) 0.3155(7) 0.094(3) Uani 0.608(3) 1 d D U P B 2
H101 H 0.280554 -0.318879 0.343227 0.112 Uiso 0.608(3) 1 calc R . P B 2
C1 C 0.379(5) -0.151(3) 0.398(2) 0.036(6) Uani 0.219(3) 1 d D U P A 1
H1A H 0.303657 -0.174911 0.417234 0.054 Uiso 0.219(3) 1 calc GR . P A 1
H1B H 0.409386 -0.074374 0.417325 0.054 Uiso 0.219(3) 1 calc GR . P A 1
H1C H 0.453430 -0.171937 0.423082 0.054 Uiso 0.219(3) 1 calc GR . P A 1
Cl4 Cl 0.8079(11) 0.4097(9) 0.9843(7) 0.215(5) Uani 0.392(3) 1 d D U P B 2
C103 C 0.647(3) 0.2078(17) 0.8042(16) 0.117(7) Uani 0.392(3) 1 d D U P B 2
H10C H 0.706976 0.234268 0.775008 0.175 Uiso 0.392(3) 1 calc GR . P B 2
H10D H 0.576396 0.141244 0.761739 0.175 Uiso 0.392(3) 1 calc GR . P B 2
H10E H 0.700083 0.196665 0.854804 0.175 Uiso 0.392(3) 1 calc GR . P B 2
C104 C 0.5794(15) 0.2914(15) 0.8387(11) 0.127(5) Uani 0.392(3) 1 d D U P B 2
H10F H 0.503392 0.289240 0.790456 0.152 Uiso 0.392(3) 1 calc R . P B 2
H10G H 0.549822 0.284510 0.888262 0.152 Uiso 0.392(3) 1 calc R . P B 2
C105 C 0.705(2) 0.3871(14) 0.8692(13) 0.107(5) Uani 0.392(3) 1 d D U P B 2
H105 H 0.758820 0.363473 0.832116 0.128 Uiso 0.392(3) 1 calc R . P B 2
C106 C 0.7320(19) 0.5159(14) 0.8813(13) 0.097(4) Uani 0.392(3) 1 d D U P B 2
H10H H 0.791718 0.562558 0.942359 0.145 Uiso 0.392(3) 1 calc GR . P B 2
H10I H 0.645193 0.527112 0.869025 0.145 Uiso 0.392(3) 1 calc GR . P B 2
H10J H 0.774252 0.531106 0.839585 0.145 Uiso 0.392(3) 1 calc GR . P B 2
N1 N 0.2073(2) -0.04872(19) 0.73279(16) 0.0257(5) Uani 1 1 d . . . . .
N4 N 1.1040(3) 0.2151(2) 1.03889(18) 0.0309(6) Uani 1 1 d . . . . .
N5 N 0.5298(2) 0.3096(2) 0.54278(17) 0.0259(5) Uani 1 1 d . . . . .
N6 N 0.3558(2) -0.0570(2) 0.85768(17) 0.0292(5) Uani 1 1 d . . . . .
N7 N 1.2084(3) 0.3134(2) 0.96769(17) 0.0292(5) Uani 1 1 d . . . . .
N11 N 0.7652(2) 0.4014(2) 0.60349(17) 0.0277(5) Uani 1 1 d . . . . .
C2 C 0.9558(3) 0.3709(2) 0.6957(2) 0.0282(6) Uani 1 1 d . . . . .
C3 C 0.4007(3) 0.1160(3) 0.5635(2) 0.0331(7) Uani 1 1 d . . . . .
H3 H 0.464399 0.116590 0.534089 0.040 Uiso 1 1 calc R . . . .
C5 C 1.0154(3) 0.2976(2) 0.7051(2) 0.0287(6) Uani 1 1 d . . . . .
H5 H 1.001300 0.238945 0.653953 0.034 Uiso 1 1 calc R . . . .
C7 C 0.5936(3) 0.0434(2) 0.95876(19) 0.0273(6) Uani 1 1 d . . . . .
C9 C 0.2525(3) 0.0240(2) 0.62297(19) 0.0291(6) Uani 1 1 d . . . . .
C10 C 0.2701(3) 0.1997(3) 0.6330(2) 0.0346(7) Uani 1 1 d . . . . .
H10 H 0.244135 0.259153 0.652189 0.041 Uiso 1 1 calc R . . . .
C11 C 0.3623(3) 0.2024(2) 0.5888(2) 0.0283(6) Uani 1 1 d . . . . .
C15 C 0.6384(3) -0.0290(2) 0.9094(2) 0.0297(6) Uani 1 1 d . . . . .
H15 H 0.574798 -0.093994 0.864957 0.036 Uiso 1 1 calc R . . . .
C16 C 1.3056(3) 0.3330(2) 1.0540(2) 0.0280(6) Uani 1 1 d . . . . .
H16 H 1.299544 0.392588 1.100776 0.034 Uiso 1 1 calc R . . . .
C17 C 0.9772(3) 0.4556(3) 0.7722(2) 0.0338(7) Uani 1 1 d . . . . .
H17 H 0.936411 0.506386 0.767577 0.041 Uiso 1 1 calc R . . . .
C18 C 0.4447(3) 0.0187(3) 0.9459(2) 0.0310(6) Uani 1 1 d . . . . .
H18A H 0.425690 -0.009135 0.990510 0.037 Uiso 1 1 calc R . . . .
H18B H 0.424651 0.084472 0.956823 0.037 Uiso 1 1 calc R . . . .
C21 C 1.2491(3) 0.2324(2) 1.0670(2) 0.0282(6) Uani 1 1 d . . . . .
H21 H 1.264787 0.174134 1.025022 0.034 Uiso 1 1 calc R . . . .
C22 C 0.1804(3) -0.1928(3) 0.8798(2) 0.0327(6) Uani 1 1 d . . . . .
H22A H 0.229164 -0.168889 0.944467 0.039 Uiso 1 1 calc R . . . .
H22B H 0.207157 -0.250382 0.848008 0.039 Uiso 1 1 calc R . . . .
C24 C 1.1182(3) 0.3936(2) 0.8640(2) 0.0311(6) Uani 1 1 d . . . . .
C27 C -0.0104(3) -0.1733(3) 0.7276(3) 0.0377(7) Uani 1 1 d . . . . .
H27A H -0.057059 -0.198356 0.662536 0.045 Uiso 1 1 calc R . . . .
H27B H -0.034849 -0.113129 0.757240 0.045 Uiso 1 1 calc R . . . .
C28 C 0.6894(3) 0.1375(3) 1.0232(2) 0.0330(6) Uani 1 1 d . . . . .
H28 H 0.660547 0.188147 1.057062 0.040 Uiso 1 1 calc R . . . .
C29 C 1.0573(4) 0.4660(3) 0.8548(2) 0.0349(7) Uani 1 1 d . . . . .
H29 H 1.070825 0.524138 0.906167 0.042 Uiso 1 1 calc R . . . .
C30 C 0.4736(3) 0.3878(2) 0.4259(2) 0.0284(6) Uani 1 1 d . . . . .
H30A H 0.380484 0.380738 0.424781 0.034 Uiso 1 1 calc R . . . .
H30B H 0.469527 0.324470 0.378849 0.034 Uiso 1 1 calc R . . . .
C32 C 1.4530(3) 0.3548(3) 1.0626(2) 0.0326(7) Uani 1 1 d . . . . .
H32A H 1.489050 0.420280 1.053576 0.039 Uiso 1 1 calc R . . . .
H32B H 1.461515 0.296341 1.017258 0.039 Uiso 1 1 calc R . . . .
C35 C 1.3190(3) 0.2449(3) 1.1620(2) 0.0337(7) Uani 1 1 d . . . . .
H35A H 1.282517 0.178896 1.170113 0.040 Uiso 1 1 calc R . . . .
H35B H 1.303617 0.301792 1.204531 0.040 Uiso 1 1 calc R . . . .
C37 C 0.1421(3) -0.1395(2) 0.7501(2) 0.0270(6) Uani 1 1 d . . . . .
H37 H 0.164825 -0.200582 0.718474 0.032 Uiso 1 1 calc R . . . .
C38 C 0.7758(3) -0.0066(3) 0.9248(2) 0.0323(6) Uani 1 1 d . . . . .
H38 H 0.804482 -0.056111 0.889493 0.039 Uiso 1 1 calc R . . . .
C39 C 1.4712(3) 0.2718(3) 1.1783(2) 0.0346(7) Uani 1 1 d . . . . .
H39A H 1.519843 0.287050 1.241538 0.042 Uiso 1 1 calc R . . . .
H39B H 1.485551 0.209764 1.141569 0.042 Uiso 1 1 calc R . . . .
C41 C 0.8270(3) 0.1586(3) 1.0391(2) 0.0335(7) Uani 1 1 d . . . . .
H41 H 0.890836 0.223408 1.083629 0.040 Uiso 1 1 calc R . . . .
C42 C 0.2154(3) 0.1115(3) 0.6495(2) 0.0329(7) Uani 1 1 d . . . . .
H42 H 0.152053 0.111078 0.679237 0.039 Uiso 1 1 calc R . . . .
C47 C 0.8721(3) 0.0862(3) 0.9905(2) 0.0312(6) Uani 1 1 d . . . . .
C48 C 0.4111(3) 0.2992(3) 0.5691(3) 0.0365(7) Uani 1 1 d . . . . .
H48A H 0.336216 0.298487 0.521021 0.044 Uiso 1 1 calc R . . . .
H48B H 0.432314 0.362008 0.622808 0.044 Uiso 1 1 calc R . . . .
C49 C 0.2147(3) -0.1024(2) 0.8495(2) 0.0280(6) Uani 1 1 d . . . . .
H49 H 0.185777 -0.045519 0.881492 0.034 Uiso 1 1 calc R . . . .
C50 C 0.7716(3) 0.5147(3) 0.5111(2) 0.0312(6) Uani 1 1 d . . . . .
H50A H 0.865322 0.522267 0.513285 0.037 Uiso 1 1 calc R . . . .
H50B H 0.774888 0.575445 0.560307 0.037 Uiso 1 1 calc R . . . .
C51 C 0.7057(3) 0.4129(2) 0.51996(19) 0.0252(6) Uani 1 1 d . . . . .
H51 H 0.703665 0.352867 0.469527 0.030 Uiso 1 1 calc R . . . .
C53 C 0.5623(3) 0.3993(2) 0.51631(19) 0.0245(6) Uani 1 1 d . . . . .
H53 H 0.563014 0.462566 0.562940 0.029 Uiso 1 1 calc R . . . .
C54 C 1.0957(3) 0.3087(2) 0.7884(2) 0.0301(6) Uani 1 1 d . . . . .
H54 H 1.135506 0.257496 0.793502 0.036 Uiso 1 1 calc R . . . .
C56 C 0.3466(4) 0.0280(3) 0.5807(2) 0.0354(7) Uani 1 1 d . . . . .
H56 H 0.374744 -0.030509 0.563073 0.042 Uiso 1 1 calc R . . . .
C57 C 0.1901(4) -0.0727(3) 0.6393(2) 0.0349(7) Uani 1 1 d . . . . .
H57A H 0.092276 -0.104226 0.603119 0.042 Uiso 1 1 calc R . . . .
H57B H 0.232448 -0.125106 0.619796 0.042 Uiso 1 1 calc R . . . .
C59 C 1.0216(3) 0.1051(3) 1.0096(3) 0.0380(7) Uani 1 1 d . . . . .
H59A H 1.054691 0.078966 1.056042 0.046 Uiso 1 1 calc R . . . .
H59B H 1.033389 0.064046 0.954980 0.046 Uiso 1 1 calc R . . . .
C60 C -0.0536(3) -0.2619(3) 0.7599(3) 0.0425(8) Uani 1 1 d . . . . .
H60A H -0.151348 -0.280489 0.750440 0.051 Uiso 1 1 calc R . . . .
H60B H -0.039940 -0.324753 0.723915 0.051 Uiso 1 1 calc R . . . .
C63 C 0.0259(4) -0.2314(3) 0.8586(3) 0.0400(8) Uani 1 1 d . . . . .
H63A H -0.000382 -0.293002 0.874559 0.048 Uiso 1 1 calc R . . . .
H63B H 0.002019 -0.175231 0.895232 0.048 Uiso 1 1 calc R . . . .
C64 C 0.8745(3) 0.3605(3) 0.6039(2) 0.0340(7) Uani 1 1 d . . . . .
H64A H 0.935857 0.398271 0.580369 0.041 Uiso 1 1 calc R . . . .
H64B H 0.836088 0.285391 0.563687 0.041 Uiso 1 1 calc R . . . .
C72 C 0.3504(3) -0.0105(3) 0.7897(2) 0.0428(9) Uani 1 1 d . . . . .
H72A H 0.385878 0.067142 0.818320 0.051 Uiso 1 1 calc R . . . .
H72B H 0.405276 -0.032760 0.754089 0.051 Uiso 1 1 calc R . . . .
C75 C 0.6855(3) 0.5101(3) 0.4206(2) 0.0352(7) Uani 1 1 d . . . . .
H75A H 0.721420 0.578192 0.415523 0.042 Uiso 1 1 calc R . . . .
H75B H 0.693377 0.455069 0.371946 0.042 Uiso 1 1 calc R . . . .
C81 C 1.5319(3) 0.3660(3) 1.1565(2) 0.0367(7) Uani 1 1 d . . . . .
H81A H 1.626769 0.373730 1.161948 0.044 Uiso 1 1 calc R . . . .
H81B H 1.532923 0.430523 1.200583 0.044 Uiso 1 1 calc R . . . .
C82 C 1.2118(5) 0.4104(3) 0.9547(2) 0.0453(9) Uani 1 1 d . . . . .
H82A H 1.305600 0.449711 0.962630 0.054 Uiso 1 1 calc R . . . .
H82B H 1.186491 0.454172 1.001142 0.054 Uiso 1 1 calc R . . . .
C85 C 0.6533(4) 0.3353(4) 0.6173(3) 0.0541(11) Uani 1 1 d . . . . .
H85A H 0.645068 0.373148 0.674300 0.065 Uiso 1 1 calc R . . . .
H85B H 0.669098 0.270286 0.619008 0.065 Uiso 1 1 calc R . . . .
C86 C 0.5360(3) 0.4866(3) 0.4097(2) 0.0346(7) Uani 1 1 d . . . . .
H86A H 0.484335 0.477549 0.348744 0.041 Uiso 1 1 calc R . . . .
H86B H 0.526891 0.547606 0.451909 0.041 Uiso 1 1 calc R . . . .
C88 C 1.0783(4) 0.2576(6) 0.9694(4) 0.0787(19) Uani 1 1 d . . . . .
H88A H 1.023066 0.199851 0.910863 0.094 Uiso 1 1 calc R . . . .
H88B H 1.028228 0.306066 0.982404 0.094 Uiso 1 1 calc R . . . .
N2 N 0.6552(3) 0.07771(19) 0.31703(18) 0.0280(5) Uani 1 1 d . . . . .
N3 N 0.5066(2) -0.27918(19) 0.62555(16) 0.0259(5) Uani 1 1 d . . . . .
N8 N 0.2753(3) -0.3782(2) 0.54415(18) 0.0298(5) Uani 1 1 d . . . . .
N9 N 0.8215(2) 0.0650(2) 0.42986(18) 0.0281(5) Uani 1 1 d . . . . .
N10 N -0.0987(3) -0.1453(2) 0.16759(18) 0.0305(5) Uani 1 1 d . . . . .
N12 N -0.2011(2) -0.3019(2) 0.18488(18) 0.0290(5) Uani 1 1 d . . . . .
C4 C 0.1757(3) 0.0007(2) 0.2651(2) 0.0295(6) Uani 1 1 d . . . . .
H4 H 0.109212 0.004514 0.291934 0.035 Uiso 1 1 calc R . . . .
C6 C 0.6780(3) 0.0154(2) 0.3715(2) 0.0311(6) Uani 1 1 d . . . . .
H6A H 0.658617 -0.058236 0.333050 0.037 Uiso 1 1 calc R . . . .
H6B H 0.618714 0.016111 0.407262 0.037 Uiso 1 1 calc R . . . .
C8 C 0.5960(3) -0.1695(2) 0.6714(2) 0.0319(6) Uani 1 1 d . . . . .
H8A H 0.665305 -0.161879 0.726133 0.038 Uiso 1 1 calc R . . . .
H8B H 0.542299 -0.125812 0.689453 0.038 Uiso 1 1 calc R . . . .
C12 C 0.3916(3) -0.2958(2) 0.5477(2) 0.0279(6) Uani 1 1 d . . . . .
H12A H 0.372084 -0.230123 0.554561 0.034 Uiso 1 1 calc R . . . .
H12B H 0.412186 -0.318521 0.492518 0.034 Uiso 1 1 calc R . . . .
C13 C 0.6661(3) -0.1288(2) 0.6155(2) 0.0287(6) Uani 1 1 d . . . . .
C14 C 0.7607(3) -0.1559(3) 0.4991(2) 0.0319(6) Uani 1 1 d . . . . .
H14 H 0.778826 -0.202610 0.453803 0.038 Uiso 1 1 calc R . . . .
C19 C 0.3104(3) 0.0607(2) 0.3145(2) 0.0304(6) Uani 1 1 d . . . . .
H19 H 0.334669 0.106092 0.374659 0.036 Uiso 1 1 calc R . . . .
C1A C 0.8005(3) -0.0499(2) 0.5138(2) 0.0298(6) Uani 1 1 d . . . . .
C20 C 0.1368(3) -0.0655(3) 0.1762(2) 0.0310(6) Uani 1 1 d . . . . .
C23 C 0.5566(3) 0.1275(2) 0.3318(2) 0.0304(6) Uani 1 1 d . . . . .
H23A H 0.574667 0.190113 0.316384 0.037 Uiso 1 1 calc R . . . .
H23B H 0.569217 0.151773 0.395841 0.037 Uiso 1 1 calc R . . . .
C25 C -0.2422(3) -0.1942(3) 0.1086(2) 0.0295(6) Uani 1 1 d . . . . .
H25 H -0.248178 -0.242905 0.049806 0.035 Uiso 1 1 calc R . . . .
C26 C 0.4108(3) 0.0564(2) 0.2785(2) 0.0280(6) Uani 1 1 d . . . . .
C31 C 0.0954(3) -0.4209(2) 0.4017(2) 0.0302(6) Uani 1 1 d . . . . .
C33 C -0.0706(3) -0.4468(3) 0.2623(2) 0.0368(7) Uani 1 1 d . . . . .
H33 H -0.116424 -0.486319 0.200275 0.044 Uiso 1 1 calc R . . . .
C34 C 0.6950(3) -0.1953(2) 0.5494(2) 0.0303(6) Uani 1 1 d . . . . .
H34 H 0.669829 -0.268049 0.538557 0.036 Uiso 1 1 calc R . . . .
C36 C 0.8846(3) 0.1033(2) 0.3729(2) 0.0267(6) Uani 1 1 d . . . . .
H36 H 0.878883 0.041985 0.322042 0.032 Uiso 1 1 calc R . . . .
C40 C 0.8739(3) -0.0084(3) 0.4591(2) 0.0339(7) Uani 1 1 d . . . . .
H40A H 0.971529 0.027269 0.495155 0.041 Uiso 1 1 calc R . . . .
H40B H 0.864286 -0.068063 0.406346 0.041 Uiso 1 1 calc R . . . .
C43 C 0.0658(3) -0.3337(3) 0.4428(2) 0.0372(7) Uani 1 1 d . . . . .
H43 H 0.111347 -0.294122 0.504815 0.045 Uiso 1 1 calc R . . . .
C44 C 0.5266(3) -0.3416(2) 0.7539(2) 0.0300(6) Uani 1 1 d . . . . .
H44A H 0.599953 -0.276194 0.798516 0.036 Uiso 1 1 calc R . . . .
H44B H 0.567874 -0.392344 0.728787 0.036 Uiso 1 1 calc R . . . .
C45 C 0.4412(3) -0.3189(2) 0.6809(2) 0.0260(6) Uani 1 1 d . . . . .
H45 H 0.399749 -0.268320 0.707904 0.031 Uiso 1 1 calc R . . . .
C46 C -0.1023(3) -0.3615(3) 0.3042(3) 0.0368(7) Uani 1 1 d . . . . .
C52 C 0.3290(3) -0.4177(2) 0.6114(2) 0.0273(6) Uani 1 1 d . . . . .
H52 H 0.369059 -0.470291 0.586110 0.033 Uiso 1 1 calc R . . . .
C55 C 0.8161(3) 0.1853(2) 0.2645(2) 0.0327(6) Uani 1 1 d . . . . .
H55A H 0.752145 0.218706 0.243334 0.039 Uiso 1 1 calc R . . . .
H55B H 0.804572 0.122409 0.213905 0.039 Uiso 1 1 calc R . . . .
C58 C 0.7888(3) 0.1546(2) 0.3389(2) 0.0267(6) Uani 1 1 d . . . . .
H58 H 0.802144 0.219718 0.389145 0.032 Uiso 1 1 calc R . . . .
C61 C 0.1937(3) -0.4575(2) 0.4552(2) 0.0354(7) Uani 1 1 d . . . . .
H61A H 0.142191 -0.521874 0.460360 0.043 Uiso 1 1 calc R . . . .
H61B H 0.254374 -0.475652 0.423121 0.043 Uiso 1 1 calc R . . . .
C62 C -0.4461(3) -0.3349(3) 0.0915(2) 0.0348(7) Uani 1 1 d . . . . .
H62A H -0.487951 -0.377004 0.121213 0.042 Uiso 1 1 calc R . . . .
H62B H -0.440958 -0.383327 0.037332 0.042 Uiso 1 1 calc R . . . .
C65 C 0.4312(4) -0.3880(3) 0.7974(2) 0.0361(7) Uani 1 1 d . . . . .
H65A H 0.482746 -0.407378 0.843557 0.043 Uiso 1 1 calc R . . . .
H65B H 0.397678 -0.333845 0.827016 0.043 Uiso 1 1 calc R . . . .
C66 C 0.3106(4) -0.4846(3) 0.7299(2) 0.0389(8) Uani 1 1 d . . . . .
H66A H 0.249075 -0.507581 0.760044 0.047 Uiso 1 1 calc R . . . .
H66B H 0.343434 -0.542372 0.706940 0.047 Uiso 1 1 calc R . . . .
C67 C 0.0284(3) -0.4753(2) 0.3104(2) 0.0349(7) Uani 1 1 d . . . . .
H67 H 0.050346 -0.532990 0.280073 0.042 Uiso 1 1 calc R . . . .
C68 C 0.2309(3) -0.4643(3) 0.6509(2) 0.0372(7) Uani 1 1 d . . . . .
H68A H 0.161161 -0.530908 0.605340 0.045 Uiso 1 1 calc R . . . .
H68B H 0.184981 -0.415057 0.671532 0.045 Uiso 1 1 calc R . . . .
C69 C 1.0297(3) 0.1812(3) 0.4159(2) 0.0365(7) Uani 1 1 d . . . . .
H69A H 1.092813 0.146760 0.436180 0.044 Uiso 1 1 calc R . . . .
H69B H 1.038072 0.241214 0.467924 0.044 Uiso 1 1 calc R . . . .
C70 C 0.7700(4) 0.0157(3) 0.5790(3) 0.0410(8) Uani 1 1 d . . . . .
H70 H 0.795612 0.088409 0.589897 0.049 Uiso 1 1 calc R . . . .
C71 C -0.3049(3) -0.2590(2) 0.1540(2) 0.0283(6) Uani 1 1 d . . . . .
H71 H -0.313524 -0.210380 0.207367 0.034 Uiso 1 1 calc R . . . .
C73 C 1.0629(4) 0.2195(3) 0.3445(3) 0.0435(8) Uani 1 1 d . . . . .
H73A H 1.153759 0.274908 0.372160 0.052 Uiso 1 1 calc R . . . .
H73B H 1.066805 0.160214 0.297349 0.052 Uiso 1 1 calc R . . . .
C74 C 0.3731(3) -0.0110(3) 0.1907(2) 0.0380(7) Uani 1 1 d . . . . .
H74 H 0.440272 -0.016380 0.164857 0.046 Uiso 1 1 calc R . . . .
C76 C -0.0295(3) -0.3033(3) 0.3945(3) 0.0402(8) Uani 1 1 d . . . . .
H76 H -0.045126 -0.241587 0.423643 0.048 Uiso 1 1 calc R . . . .
C77 C 0.9618(4) 0.2626(3) 0.3019(2) 0.0367(7) Uani 1 1 d . . . . .
H77A H 0.985075 0.278819 0.253209 0.044 Uiso 1 1 calc R . . . .
H77B H 0.968523 0.328874 0.346771 0.044 Uiso 1 1 calc R . . . .
C78 C -0.3170(3) -0.1222(3) 0.0925(2) 0.0360(7) Uani 1 1 d . . . . .
H78A H -0.273538 -0.078560 0.064389 0.043 Uiso 1 1 calc R . . . .
H78B H -0.316142 -0.075058 0.149544 0.043 Uiso 1 1 calc R . . . .
C79 C -0.4627(4) -0.1911(3) 0.0310(3) 0.0425(8) Uani 1 1 d . . . . .
H79A H -0.462539 -0.230350 -0.028378 0.051 Uiso 1 1 calc R . . . .
H79B H -0.516416 -0.145469 0.023823 0.051 Uiso 1 1 calc R . . . .
C80 C 0.2377(4) -0.0707(3) 0.1404(2) 0.0419(8) Uani 1 1 d . . . . .
H80 H 0.213779 -0.116029 0.080248 0.050 Uiso 1 1 calc R . . . .
C83 C -0.0096(4) -0.1277(3) 0.1193(2) 0.0415(8) Uani 1 1 d . . . . .
H83A H -0.042050 -0.090429 0.082074 0.050 Uiso 1 1 calc R . . . .
H83B H -0.015679 -0.196635 0.078778 0.050 Uiso 1 1 calc R . . . .
C84 C 0.7025(4) -0.0229(3) 0.6289(2) 0.0397(8) Uani 1 1 d . . . . .
H84 H 0.681028 0.023369 0.672450 0.048 Uiso 1 1 calc R . . . .
C87 C -0.5307(3) -0.2697(3) 0.0666(3) 0.0409(8) Uani 1 1 d . . . . .
H87A H -0.547384 -0.230572 0.119794 0.049 Uiso 1 1 calc R . . . .
H87B H -0.619563 -0.317827 0.020788 0.049 Uiso 1 1 calc R . . . .
C89 C -0.2166(4) -0.3330(4) 0.2569(3) 0.0461(9) Uani 1 1 d . . . . .
H89A H -0.301397 -0.394242 0.233059 0.055 Uiso 1 1 calc R . . . .
H89B H -0.227164 -0.274924 0.301304 0.055 Uiso 1 1 calc R . . . .
C90 C -0.0748(4) -0.2130(4) 0.2153(4) 0.0681(16) Uani 1 1 d . . . . .
H90A H -0.045999 -0.173181 0.280137 0.082 Uiso 1 1 calc R . . . .
H90B H -0.002306 -0.238697 0.203479 0.082 Uiso 1 1 calc R . . . .
C2AA C 0.3751(17) -0.2362(14) 0.2938(10) 0.029(2) Uani 0.173(3) 1 d D U P C 3
H2AA H 0.442919 -0.171495 0.297786 0.035 Uiso 0.173(3) 1 calc R . P C 3
C0AA C 0.179(5) -0.361(3) 0.146(3) 0.034(4) Uani 0.173(3) 1 d D U P C 3
H0AA H 0.177978 -0.379006 0.084697 0.052 Uiso 0.173(3) 1 calc GR . P C 3
H0AB H 0.088621 -0.362704 0.146299 0.052 Uiso 0.173(3) 1 calc GR . P C 3
H0AC H 0.203526 -0.412010 0.168645 0.052 Uiso 0.173(3) 1 calc GR . P C 3
C1AA C 0.286(2) -0.2472(18) 0.2065(13) 0.054(4) Uani 0.173(3) 1 d D U P C 3
H1AA H 0.342903 -0.225740 0.173333 0.065 Uiso 0.173(3) 1 calc R . P C 3
H1AB H 0.236039 -0.197889 0.217066 0.065 Uiso 0.173(3) 1 calc R . P C 3
C1B C 0.356(4) -0.172(4) 0.379(2) 0.048(7) Uani 0.173(3) 1 d D U P C 3
H1BA H 0.388670 -0.097664 0.389547 0.073 Uiso 0.173(3) 1 calc GR . P C 3
H1BB H 0.408256 -0.183816 0.429633 0.073 Uiso 0.173(3) 1 calc GR . P C 3
H1BC H 0.260245 -0.195565 0.371402 0.073 Uiso 0.173(3) 1 calc GR . P C 3
Cl3A Cl 0.4900(5) -0.2946(4) 0.2994(3) 0.0336(12) Uani 0.173(3) 1 d D U P C 3

loop_
_atom_site_aniso_label
_atom_site_aniso_U_11
_atom_site_aniso_U_22
_atom_site_aniso_U_33
_atom_site_aniso_U_23
_atom_site_aniso_U_13
_atom_site_aniso_U_12
Cl1 0.108(4) 0.102(4) 0.108(4) 0.040(3) 0.030(3) 0.043(3)
C91 0.036(4) 0.062(5) 0.043(4) -0.004(4) 0.014(3) -0.004(4)
C92 0.045(7) 0.057(5) 0.046(5) 0.026(3) 0.007(5) 0.008(5)
C96 0.030(4) 0.018(3) 0.026(3) 0.014(3) 0.016(3) 0.009(3)
C98 0.013(2) 0.014(2) 0.014(2) 0.0063(14) 0.0047(14) 0.0069(14)
Cl2 0.0811(17) 0.153(3) 0.0835(17) 0.0457(18) 0.0084(14) 0.0623(19)
C93 0.036(2) 0.0217(18) 0.036(2) -0.0067(15) -0.0007(16) 0.0208(17)
C94 0.062(5) 0.056(4) 0.047(4) 0.016(3) 0.009(4) 0.015(4)
C95 0.067(4) 0.078(4) 0.053(3) 0.015(3) 0.010(3) 0.045(4)
C97 0.089(5) 0.076(4) 0.044(3) 0.005(3) 0.026(3) 0.051(4)
Cl3B 0.109(2) 0.0769(19) 0.0736(15) 0.0280(14) 0.0194(16) 0.070(2)
C99 0.025(4) 0.023(4) 0.023(4) 0.005(3) 0.009(3) 0.008(3)
C100 0.044(3) 0.070(4) 0.045(3) 0.005(3) 0.018(2) 0.000(3)
C101 0.081(4) 0.082(4) 0.074(4) 0.004(4) -0.002(4) 0.018(4)
C1 0.036(10) 0.042(9) 0.015(3) 0.001(5) 0.006(5) 0.006(8)
Cl4 0.172(7) 0.208(9) 0.164(7) 0.006(7) 0.017(6) 0.025(7)
C103 0.118(14) 0.110(9) 0.080(11) 0.024(9) 0.008(10) 0.015(9)
C104 0.123(7) 0.122(6) 0.084(7) 0.014(6) 0.006(6) 0.021(6)
C105 0.103(6) 0.118(6) 0.072(7) 0.019(6) 0.013(6) 0.035(6)
C106 0.091(9) 0.137(8) 0.099(9) 0.055(8) 0.050(8) 0.069(7)
N1 0.0230(12) 0.0273(12) 0.0249(12) 0.0120(10) 0.0054(10) 0.0063(10)
N4 0.0218(12) 0.0398(14) 0.0326(13) 0.0222(12) 0.0056(10) 0.0070(11)
N5 0.0224(12) 0.0333(13) 0.0306(12) 0.0193(11) 0.0121(10) 0.0124(10)
N6 0.0212(12) 0.0401(14) 0.0262(12) 0.0165(11) 0.0074(10) 0.0070(11)
N7 0.0245(12) 0.0331(13) 0.0309(13) 0.0190(11) 0.0040(10) 0.0092(10)
N11 0.0196(11) 0.0383(14) 0.0257(12) 0.0151(11) 0.0064(9) 0.0093(10)
C2 0.0202(13) 0.0349(15) 0.0268(14) 0.0125(12) 0.0065(11) 0.0067(12)
C3 0.0365(17) 0.0379(17) 0.0351(16) 0.0193(14) 0.0177(13) 0.0184(14)
C5 0.0239(13) 0.0288(14) 0.0280(14) 0.0085(12) 0.0073(12) 0.0057(11)
C7 0.0233(14) 0.0340(15) 0.0232(13) 0.0135(12) 0.0057(11) 0.0074(12)
C9 0.0302(15) 0.0290(14) 0.0213(13) 0.0102(11) 0.0021(11) 0.0060(12)
C10 0.0325(16) 0.0309(15) 0.0483(19) 0.0172(14) 0.0224(15) 0.0134(13)
C11 0.0199(13) 0.0316(15) 0.0357(15) 0.0170(13) 0.0094(12) 0.0084(11)
C15 0.0238(14) 0.0335(15) 0.0255(14) 0.0096(12) 0.0054(11) 0.0054(12)
C16 0.0255(14) 0.0304(14) 0.0264(14) 0.0131(12) 0.0044(12) 0.0096(12)
C17 0.0348(16) 0.0362(16) 0.0317(16) 0.0149(13) 0.0073(13) 0.0167(14)
C18 0.0255(14) 0.0365(16) 0.0282(15) 0.0114(13) 0.0088(12) 0.0085(12)
C21 0.0209(13) 0.0335(15) 0.0299(15) 0.0174(13) 0.0047(11) 0.0069(12)
C22 0.0295(15) 0.0389(17) 0.0330(16) 0.0201(14) 0.0111(13) 0.0097(13)
C24 0.0364(16) 0.0264(14) 0.0265(14) 0.0132(12) 0.0039(13) 0.0083(13)
C27 0.0231(15) 0.0401(18) 0.0446(19) 0.0216(15) 0.0043(13) 0.0037(13)
C28 0.0290(15) 0.0357(16) 0.0281(15) 0.0081(13) 0.0086(12) 0.0080(13)
C29 0.0432(18) 0.0316(15) 0.0275(15) 0.0106(13) 0.0082(13) 0.0146(14)
C30 0.0237(14) 0.0267(14) 0.0349(16) 0.0153(12) 0.0068(12) 0.0086(11)
C32 0.0236(14) 0.0335(16) 0.0392(17) 0.0204(14) 0.0057(13) 0.0053(12)
C35 0.0272(15) 0.0426(18) 0.0332(16) 0.0227(14) 0.0059(13) 0.0102(13)
C37 0.0255(14) 0.0276(14) 0.0291(14) 0.0139(12) 0.0082(12) 0.0093(12)
C38 0.0256(15) 0.0359(16) 0.0300(15) 0.0084(13) 0.0086(12) 0.0084(13)
C39 0.0264(15) 0.0388(17) 0.0337(16) 0.0185(14) -0.0001(12) 0.0088(13)
C41 0.0263(15) 0.0338(16) 0.0284(15) 0.0061(13) 0.0051(12) 0.0030(13)
C42 0.0306(15) 0.0344(16) 0.0405(17) 0.0185(14) 0.0180(14) 0.0121(13)
C47 0.0217(14) 0.0375(17) 0.0301(15) 0.0130(13) 0.0058(12) 0.0065(12)
C48 0.0311(16) 0.0357(16) 0.060(2) 0.0282(16) 0.0268(16) 0.0160(13)
C49 0.0210(13) 0.0334(15) 0.0283(14) 0.0126(12) 0.0087(11) 0.0064(12)
C50 0.0261(14) 0.0324(15) 0.0317(15) 0.0150(13) 0.0075(12) 0.0044(12)
C51 0.0211(13) 0.0300(14) 0.0249(13) 0.0121(11) 0.0080(11) 0.0078(11)
C53 0.0216(13) 0.0239(13) 0.0286(14) 0.0119(11) 0.0089(11) 0.0066(11)
C54 0.0297(15) 0.0289(14) 0.0306(15) 0.0129(12) 0.0069(12) 0.0107(12)
C56 0.0457(19) 0.0327(16) 0.0350(16) 0.0159(14) 0.0172(15) 0.0192(15)
C57 0.0432(18) 0.0293(15) 0.0253(15) 0.0117(12) 0.0067(13) 0.0057(13)
C59 0.0233(15) 0.0350(16) 0.0433(18) 0.0068(14) 0.0070(13) 0.0052(13)
C60 0.0268(16) 0.0438(19) 0.048(2) 0.0237(17) 0.0066(15) -0.0018(14)
C63 0.0316(17) 0.0441(19) 0.0456(19) 0.0239(16) 0.0158(15) 0.0054(14)
C64 0.0282(15) 0.0478(19) 0.0269(15) 0.0130(14) 0.0073(12) 0.0189(14)
C72 0.0270(16) 0.065(2) 0.0385(18) 0.0342(18) 0.0074(14) 0.0057(16)
C75 0.0361(17) 0.0324(16) 0.0337(16) 0.0176(13) 0.0092(14) 0.0037(13)
C81 0.0241(14) 0.0375(17) 0.0398(18) 0.0178(14) 0.0006(13) 0.0036(13)
C82 0.066(2) 0.0305(16) 0.0273(16) 0.0085(13) -0.0029(16) 0.0210(17)
C85 0.0260(17) 0.090(3) 0.056(2) 0.054(2) 0.0077(16) 0.0099(19)
C86 0.0352(17) 0.0287(15) 0.0379(17) 0.0180(13) 0.0061(14) 0.0088(13)
C88 0.0237(18) 0.142(5) 0.091(4) 0.098(4) 0.007(2) 0.011(2)
N2 0.0225(12) 0.0230(11) 0.0382(14) 0.0144(10) 0.0080(10) 0.0069(10)
N3 0.0227(11) 0.0251(12) 0.0265(12) 0.0112(10) 0.0055(10) 0.0044(10)
N8 0.0241(12) 0.0222(11) 0.0342(13) 0.0079(10) 0.0025(10) 0.0051(10)
N9 0.0231(12) 0.0275(12) 0.0353(13) 0.0167(11) 0.0095(10) 0.0067(10)
N10 0.0232(12) 0.0359(13) 0.0303(13) 0.0163(11) 0.0050(10) 0.0071(11)
N12 0.0207(12) 0.0325(13) 0.0333(13) 0.0144(11) 0.0068(10) 0.0095(10)
C4 0.0261(14) 0.0304(15) 0.0325(15) 0.0125(13) 0.0109(12) 0.0097(12)
C6 0.0225(14) 0.0302(15) 0.0420(17) 0.0191(13) 0.0094(13) 0.0075(12)
C8 0.0320(15) 0.0277(15) 0.0263(14) 0.0095(12) 0.0050(12) 0.0014(13)
C12 0.0268(14) 0.0253(14) 0.0283(14) 0.0098(12) 0.0055(12) 0.0085(12)
C13 0.0235(13) 0.0268(14) 0.0267(14) 0.0102(12) 0.0017(11) 0.0016(11)
C14 0.0286(15) 0.0332(15) 0.0390(17) 0.0184(13) 0.0124(13) 0.0130(13)
C19 0.0300(15) 0.0294(15) 0.0286(15) 0.0079(12) 0.0078(12) 0.0119(12)
C1A 0.0207(13) 0.0321(15) 0.0378(16) 0.0204(13) 0.0061(12) 0.0070(12)
C20 0.0268(15) 0.0328(15) 0.0292(15) 0.0146(13) 0.0067(12) 0.0035(12)
C23 0.0248(14) 0.0262(14) 0.0360(16) 0.0107(12) 0.0060(12) 0.0085(12)
C25 0.0216(14) 0.0343(15) 0.0275(14) 0.0116(12) 0.0034(11) 0.0073(12)
C26 0.0254(14) 0.0268(14) 0.0314(15) 0.0132(12) 0.0072(12) 0.0091(12)
C31 0.0220(14) 0.0211(13) 0.0392(16) 0.0116(12) 0.0033(12) 0.0016(11)
C33 0.0302(16) 0.0347(16) 0.0402(17) 0.0205(14) 0.0041(14) 0.0040(13)
C34 0.0280(14) 0.0262(14) 0.0410(17) 0.0183(13) 0.0120(13) 0.0102(12)
C36 0.0226(14) 0.0243(13) 0.0322(15) 0.0124(12) 0.0091(12) 0.0053(11)
C40 0.0253(14) 0.0384(17) 0.0467(18) 0.0265(15) 0.0137(14) 0.0122(13)
C43 0.0240(15) 0.0362(17) 0.0438(18) 0.0114(15) 0.0053(14) 0.0099(13)
C44 0.0281(15) 0.0296(15) 0.0288(14) 0.0127(12) 0.0069(12) 0.0061(12)
C45 0.0253(14) 0.0235(13) 0.0284(14) 0.0096(11) 0.0098(12) 0.0075(11)
C46 0.0246(15) 0.0461(18) 0.051(2) 0.0325(17) 0.0157(14) 0.0122(14)
C52 0.0240(14) 0.0237(13) 0.0310(15) 0.0096(12) 0.0077(12) 0.0060(11)
C55 0.0335(16) 0.0277(14) 0.0349(16) 0.0159(13) 0.0094(13) 0.0056(13)
C58 0.0248(14) 0.0218(13) 0.0297(14) 0.0099(11) 0.0063(11) 0.0054(11)
C61 0.0328(16) 0.0243(14) 0.0355(17) 0.0065(13) -0.0025(13) 0.0088(13)
C62 0.0241(15) 0.0327(16) 0.0388(17) 0.0120(14) 0.0036(13) 0.0056(13)
C65 0.0431(18) 0.0343(16) 0.0334(16) 0.0149(14) 0.0176(15) 0.0113(14)
C66 0.0448(19) 0.0338(17) 0.0423(18) 0.0168(15) 0.0258(16) 0.0074(15)
C67 0.0343(16) 0.0244(14) 0.0378(17) 0.0132(13) 0.0036(13) 0.0047(13)
C68 0.0298(16) 0.0329(16) 0.0434(18) 0.0115(14) 0.0165(14) 0.0024(13)
C69 0.0217(14) 0.0383(17) 0.0461(19) 0.0223(15) 0.0067(13) 0.0031(13)
C70 0.050(2) 0.0234(14) 0.0450(19) 0.0121(14) 0.0195(17) 0.0028(14)
C71 0.0220(14) 0.0313(15) 0.0298(15) 0.0125(12) 0.0058(12) 0.0089(12)
C73 0.0289(16) 0.0442(19) 0.065(2) 0.0336(19) 0.0183(16) 0.0076(15)
C74 0.0288(16) 0.0459(19) 0.0330(17) 0.0116(15) 0.0119(13) 0.0060(14)
C76 0.0291(16) 0.0412(18) 0.054(2) 0.0187(16) 0.0141(15) 0.0178(14)
C77 0.0379(17) 0.0284(15) 0.0421(18) 0.0184(14) 0.0133(15) 0.0038(14)
C78 0.0305(16) 0.0353(16) 0.0355(16) 0.0164(14) 0.0001(13) 0.0093(13)
C79 0.0334(17) 0.0434(19) 0.0411(19) 0.0176(16) -0.0021(15) 0.0122(15)
C80 0.0321(17) 0.050(2) 0.0271(16) 0.0048(15) 0.0096(13) 0.0008(15)
C83 0.0325(17) 0.047(2) 0.0297(16) 0.0107(15) 0.0069(14) -0.0013(15)
C84 0.048(2) 0.0267(15) 0.0377(18) 0.0076(13) 0.0187(16) 0.0037(14)
C87 0.0246(15) 0.0416(19) 0.0430(19) 0.0116(15) -0.0007(14) 0.0083(14)
C89 0.0313(17) 0.067(2) 0.061(2) 0.045(2) 0.0198(17) 0.0220(17)
C90 0.0246(17) 0.086(3) 0.107(4) 0.079(3) 0.006(2) 0.0059(19)
C2AA 0.030(3) 0.030(3) 0.029(3) 0.0132(16) 0.0128(15) 0.0074(15)
C0AA 0.035(5) 0.035(4) 0.033(5) 0.012(3) 0.012(3) 0.012(3)
C1AA 0.050(6) 0.050(5) 0.037(4) 0.008(4) -0.002(4) 0.004(4)
C1B 0.045(11) 0.056(11) 0.035(6) 0.004(7) 0.014(7) 0.017(9)
Cl3A 0.0291(19) 0.032(2) 0.041(2) 0.0163(16) 0.0122(15) 0.0097(16)

loop_
_atom_type_symbol
_atom_type_description
_atom_type_scat_dispersion_real
_atom_type_scat_dispersion_imag
_atom_type_scat_source
C C 0.0033 0.0016 'International Tables Vol C Tables 4.2.6.8 and 6.1.1.4'
H H 0.0000 0.0000 'International Tables Vol C Tables 4.2.6.8 and 6.1.1.4'
Cl Cl 0.1484 0.1585 'International Tables Vol C Tables 4.2.6.8 and 6.1.1.4'
N N 0.0061 0.0033 'International Tables Vol C Tables 4.2.6.8 and 6.1.1.4'

loop_
_geom_angle_atom_site_label_1
_geom_angle_atom_site_label_2
_geom_angle_atom_site_label_3
_geom_angle
_geom_angle_site_symmetry_1
_geom_angle_site_symmetry_3
_geom_angle_publ_flag
H91A C91 H91B 109.5 . . ?
H91A C91 H91C 109.5 . . ?
H91B C91 H91C 109.5 . . ?
C100 C91 H91A 109.5 . . ?
C100 C91 H91B 109.5 . . ?
C100 C91 H91C 109.5 . . ?
H92A C92 H92B 109.5 . . ?
H92A C92 H92C 109.5 . . ?
H92B C92 H92C 109.5 . . ?
C101 C92 H92A 109.5 . . ?
C101 C92 H92B 109.5 . . ?
C101 C92 H92C 109.5 . . ?
Cl1 C96 H96 106.4 . . ?
Cl1 C96 C99 107.5(12) . . ?
C98 C96 Cl1 128.2(12) . . ?
C98 C96 H96 106.4 . . ?
C98 C96 C99 100.2(10) . . ?
C99 C96 H96 106.4 . . ?
C96 C98 H98A 109.7 . . ?
C96 C98 H98B 109.7 . . ?
C96 C98 C1 110(2) . . ?
H98A C98 H98B 108.2 . . ?
C1 C98 H98A 109.7 . . ?
C1 C98 H98B 109.7 . . ?
H93A C93 H93B 109.5 . . ?
H93A C93 H93C 109.5 . . ?
H93B C93 H93C 109.5 . . ?
C97 C93 H93A 109.5 . . ?
C97 C93 H93B 109.5 . . ?
C97 C93 H93C 109.5 . . ?
H94A C94 H94B 109.5 . . ?
H94A C94 H94C 109.5 . . ?
H94B C94 H94C 109.5 . . ?
C95 C94 H94A 109.5 . . ?
C95 C94 H94B 109.5 . . ?
C95 C94 H94C 109.5 . . ?
C94 C95 H95A 107.9 . . ?
C94 C95 H95B 107.9 . . ?
C94 C95 C97 117.5(8) . . ?
H95A C95 H95B 107.2 . . ?
C97 C95 H95A 107.9 . . ?
C97 C95 H95B 107.9 . . ?
Cl2 C97 H97 111.3 . . ?
C93 C97 Cl2 101.2(5) . . ?
C93 C97 H97 111.3 . . ?
C95 C97 Cl2 110.5(8) . . ?
C95 C97 C93 110.9(7) . . ?
C95 C97 H97 111.3 . . ?
C96 C99 H99A 109.5 . . ?
C96 C99 H99B 109.5 . . ?
C96 C99 H99C 109.5 . . ?
H99A C99 H99B 109.5 . . ?
H99A C99 H99C 109.5 . . ?
H99B C99 H99C 109.5 . . ?
C91 C100 H10A 107.6 . . ?
C91 C100 H10B 107.6 . . ?
C91 C100 C101 118.9(10) . . ?
H10A C100 H10B 107.0 . . ?
C101 C100 H10A 107.6 . . ?
C101 C100 H10B 107.6 . . ?
C92 C101 Cl3B 124.0(10) . . ?
C92 C101 H101 100.6 . . ?
Cl3B C101 H101 100.6 . . ?
C100 C101 C92 110.5(11) . . ?
C100 C101 Cl3B 115.4(8) . . ?
C100 C101 H101 100.6 . . ?
C98 C1 H1A 109.5 . . ?
C98 C1 H1B 109.5 . . ?
C98 C1 H1C 109.5 . . ?
H1A C1 H1B 109.5 . . ?
H1A C1 H1C 109.5 . . ?
H1B C1 H1C 109.5 . . ?
H10C C103 H10D 109.5 . . ?
H10C C103 H10E 109.5 . . ?
H10D C103 H10E 109.5 . . ?
C104 C103 H10C 109.5 . . ?
C104 C103 H10D 109.5 . . ?
C104 C103 H10E 109.5 . . ?
C103 C104 H10F 112.7 . . ?
C103 C104 H10G 112.7 . . ?
H10F C104 H10G 110.2 . . ?
C105 C104 C103 95.4(15) . . ?
C105 C104 H10F 112.7 . . ?
C105 C104 H10G 112.7 . . ?
Cl4 C105 H105 104.7 . . ?
C104 C105 Cl4 106.9(12) . . ?
C104 C105 H105 104.7 . . ?
C104 C105 C106 134(2) . . ?
C106 C105 Cl4 99.0(11) . . ?
C106 C105 H105 104.7 . . ?
C105 C106 H10H 109.5 . . ?
C105 C106 H10I 109.5 . . ?
C105 C106 H10J 109.5 . . ?
H10H C106 H10I 109.5 . . ?
H10H C106 H10J 109.5 . . ?
H10I C106 H10J 109.5 . . ?
C37 N1 C72 105.1(2) . . ?
C57 N1 C37 113.5(2) . . ?
C57 N1 C72 112.1(3) . . ?
C21 N4 C88 105.3(3) . . ?
C59 N4 C21 112.3(3) . . ?
C59 N4 C88 113.5(4) . . ?
C48 N5 C53 111.9(2) . . ?
C48 N5 C85 112.2(3) . . ?
C85 N5 C53 102.5(3) . . ?
C18 N6 C49 114.5(2) . . ?
C18 N6 C72 112.2(3) . . ?
C49 N6 C72 105.5(2) . . ?
C82 N7 C16 111.9(3) . . ?
C82 N7 C88 112.4(4) . . ?
C88 N7 C16 104.1(3) . . ?
C64 N11 C51 113.3(2) . . ?
C64 N11 C85 112.9(3) . . ?
C85 N11 C51 106.1(2) . . ?
C5 C2 C17 118.3(3) . . ?
C5 C2 C64 120.2(3) . . ?
C17 C2 C64 121.5(3) . . ?
C11 C3 H3 119.7 . . ?
C11 C3 C56 120.5(3) . . ?
C56 C3 H3 119.7 . . ?
C2 C5 H5 119.5 . . ?
C2 C5 C54 120.9(3) . . ?
C54 C5 H5 119.5 . . ?
C15 C7 C18 121.2(3) . . ?
C28 C7 C15 118.4(3) . . ?
C28 C7 C18 120.4(3) . . ?
C42 C9 C56 118.0(3) . . ?
C42 C9 C57 120.3(3) . . ?
C56 C9 C57 121.7(3) . . ?
C11 C10 H10 119.5 . . ?
C42 C10 H10 119.5 . . ?
C42 C10 C11 121.1(3) . . ?
C3 C11 C10 118.3(3) . . ?
C3 C11 C48 123.9(3) . . ?
C10 C11 C48 117.7(3) . . ?
C7 C15 H15 119.9 . . ?
C38 C15 C7 120.2(3) . . ?
C38 C15 H15 119.9 . . ?
N7 C16 H16 108.8 . . ?
N7 C16 C21 101.9(2) . . ?
N7 C16 C32 117.5(3) . . ?
C21 C16 H16 108.8 . . ?
C21 C16 C32 110.6(2) . . ?
C32 C16 H16 108.8 . . ?
C2 C17 H17 119.8 . . ?
C29 C17 C2 120.4(3) . . ?
C29 C17 H17 119.8 . . ?
N6 C18 C7 113.1(2) . . ?
N6 C18 H18A 108.9 . . ?
N6 C18 H18B 108.9 . . ?
C7 C18 H18A 108.9 . . ?
C7 C18 H18B 108.9 . . ?
H18A C18 H18B 107.8 . . ?
N4 C21 C16 101.7(2) . . ?
N4 C21 H21 109.1 . . ?
N4 C21 C35 117.1(3) . . ?
C16 C21 H21 109.1 . . ?
C16 C21 C35 110.4(3) . . ?
C35 C21 H21 109.1 . . ?
H22A C22 H22B 108.5 . . ?
C49 C22 H22A 110.3 . . ?
C49 C22 H22B 110.3 . . ?
C49 C22 C63 107.3(3) . . ?
C63 C22 H22A 110.3 . . ?
C63 C22 H22B 110.3 . . ?
C29 C24 C54 118.4(3) . . ?
C29 C24 C82 120.1(3) . . ?
C54 C24 C82 121.5(3) . . ?
H27A C27 H27B 108.4 . . ?
C37 C27 H27A 110.1 . . ?
C37 C27 H27B 110.1 . . ?
C37 C27 C60 108.2(3) . . ?
C60 C27 H27A 110.1 . . ?
C60 C27 H27B 110.1 . . ?
C7 C28 H28 119.5 . . ?
C7 C28 C41 121.0(3) . . ?
C41 C28 H28 119.5 . . ?
C17 C29 H29 119.3 . . ?
C24 C29 C17 121.3(3) . . ?
C24 C29 H29 119.3 . . ?
H30A C30 H30B 108.5 . . ?
C53 C30 H30A 110.1 . . ?
C53 C30 H30B 110.1 . . ?
C53 C30 C86 107.8(2) . . ?
C86 C30 H30A 110.1 . . ?
C86 C30 H30B 110.1 . . ?
C16 C32 H32A 110.2 . . ?
C16 C32 H32B 110.2 . . ?
C16 C32 C81 107.5(3) . . ?
H32A C32 H32B 108.5 . . ?
C81 C32 H32A 110.2 . . ?
C81 C32 H32B 110.2 . . ?
C21 C35 H35A 110.2 . . ?
C21 C35 H35B 110.2 . . ?
C21 C35 C39 107.5(3) . . ?
H35A C35 H35B 108.5 . . ?
C39 C35 H35A 110.2 . . ?
C39 C35 H35B 110.2 . . ?
N1 C37 C27 117.5(2) . . ?
N1 C37 H37 109.0 . . ?
N1 C37 C49 101.2(2) . . ?
C27 C37 H37 109.0 . . ?
C49 C37 C27 110.6(3) . . ?
C49 C37 H37 109.0 . . ?
C15 C38 H38 119.2 . . ?
C47 C38 C15 121.7(3) . . ?
C47 C38 H38 119.2 . . ?
C35 C39 H39A 108.9 . . ?
C35 C39 H39B 108.9 . . ?
H39A C39 H39B 107.7 . . ?
C81 C39 C35 113.4(3) . . ?
C81 C39 H39A 108.9 . . ?
C81 C39 H39B 108.9 . . ?
C28 C41 H41 119.6 . . ?
C47 C41 C28 120.8(3) . . ?
C47 C41 H41 119.6 . . ?
C9 C42 C10 120.6(3) . . ?
C9 C42 H42 119.7 . . ?
C10 C42 H42 119.7 . . ?
C38 C47 C41 117.9(3) . . ?
C38 C47 C59 120.3(3) . . ?
C41 C47 C59 121.7(3) . . ?
N5 C48 C11 115.3(3) . . ?
N5 C48 H48A 108.4 . . ?
N5 C48 H48B 108.4 . . ?
C11 C48 H48A 108.4 . . ?
C11 C48 H48B 108.4 . . ?
H48A C48 H48B 107.5 . . ?
N6 C49 C22 117.2(3) . . ?
N6 C49 C37 101.4(2) . . ?
N6 C49 H49 109.2 . . ?
C22 C49 H49 109.2 . . ?
C37 C49 C22 110.3(3) . . ?
C37 C49 H49 109.2 . . ?
H50A C50 H50B 108.5 . . ?
C51 C50 H50A 110.2 . . ?
C51 C50 H50B 110.2 . . ?
C51 C50 C75 107.5(2) . . ?
C75 C50 H50A 110.2 . . ?
C75 C50 H50B 110.2 . . ?
N11 C51 C50 117.6(2) . . ?
N11 C51 H51 108.6 . . ?
N11 C51 C53 101.9(2) . . ?
C50 C51 H51 108.6 . . ?
C53 C51 C50 111.2(2) . . ?
C53 C51 H51 108.6 . . ?
N5 C53 C30 117.7(2) . . ?
N5 C53 C51 101.3(2) . . ?
N5 C53 H53 108.8 . . ?
C30 C53 H53 108.8 . . ?
C51 C53 C30 110.9(2) . . ?
C51 C53 H53 108.8 . . ?
C5 C54 H54 119.7 . . ?
C24 C54 C5 120.7(3) . . ?
C24 C54 H54 119.7 . . ?
C3 C56 H56 119.3 . . ?
C9 C56 C3 121.4(3) . . ?
C9 C56 H56 119.3 . . ?
N1 C57 C9 112.2(3) . . ?
N1 C57 H57A 109.2 . . ?
N1 C57 H57B 109.2 . . ?
C9 C57 H57A 109.2 . . ?
C9 C57 H57B 109.2 . . ?
H57A C57 H57B 107.9 . . ?
N4 C59 C47 113.7(3) . . ?
N4 C59 H59A 108.8 . . ?
N4 C59 H59B 108.8 . . ?
C47 C59 H59A 108.8 . . ?
C47 C59 H59B 108.8 . . ?
H59A C59 H59B 107.7 . . ?
C27 C60 H60A 109.1 . . ?
C27 C60 H60B 109.1 . . ?
H60A C60 H60B 107.8 . . ?
C63 C60 C27 112.6(3) . . ?
C63 C60 H60A 109.1 . . ?
C63 C60 H60B 109.1 . . ?
C22 C63 H63A 109.2 . . ?
C22 C63 H63B 109.2 . . ?
C60 C63 C22 112.0(3) . . ?
C60 C63 H63A 109.2 . . ?
C60 C63 H63B 109.2 . . ?
H63A C63 H63B 107.9 . . ?
N11 C64 C2 113.2(3) . . ?
N11 C64 H64A 108.9 . . ?
N11 C64 H64B 108.9 . . ?
C2 C64 H64A 108.9 . . ?
C2 C64 H64B 108.9 . . ?
H64A C64 H64B 107.7 . . ?
N1 C72 N6 106.3(2) . . ?
N1 C72 H72A 110.5 . . ?
N1 C72 H72B 110.5 . . ?
N6 C72 H72A 110.5 . . ?
N6 C72 H72B 110.5 . . ?
H72A C72 H72B 108.7 . . ?
C50 C75 H75A 109.1 . . ?
C50 C75 H75B 109.1 . . ?
H75A C75 H75B 107.9 . . ?
C86 C75 C50 112.3(3) . . ?
C86 C75 H75A 109.1 . . ?
C86 C75 H75B 109.1 . . ?
C32 C81 H81A 109.0 . . ?
C32 C81 H81B 109.0 . . ?
C39 C81 C32 112.8(3) . . ?
C39 C81 H81A 109.0 . . ?
C39 C81 H81B 109.0 . . ?
H81A C81 H81B 107.8 . . ?
N7 C82 C24 113.7(3) . . ?
N7 C82 H82A 108.8 . . ?
N7 C82 H82B 108.8 . . ?
C24 C82 H82A 108.8 . . ?
C24 C82 H82B 108.8 . . ?
H82A C82 H82B 107.7 . . ?
N5 C85 H85A 110.3 . . ?
N5 C85 H85B 110.3 . . ?
N11 C85 N5 107.2(3) . . ?
N11 C85 H85A 110.3 . . ?
N11 C85 H85B 110.3 . . ?
H85A C85 H85B 108.5 . . ?
C30 C86 H86A 108.9 . . ?
C30 C86 H86B 108.9 . . ?
C75 C86 C30 113.4(3) . . ?
C75 C86 H86A 108.9 . . ?
C75 C86 H86B 108.9 . . ?
H86A C86 H86B 107.7 . . ?
N4 C88 H88A 110.1 . . ?
N4 C88 H88B 110.1 . . ?
N7 C88 N4 108.0(3) . . ?
N7 C88 H88A 110.1 . . ?
N7 C88 H88B 110.1 . . ?
H88A C88 H88B 108.4 . . ?
C23 N2 C6 113.1(3) . . ?
C23 N2 C58 112.3(2) . . ?
C58 N2 C6 105.7(2) . . ?
C8 N3 C12 112.5(2) . . ?
C8 N3 C45 113.2(2) . . ?
C45 N3 C12 103.6(2) . . ?
C52 N8 C12 106.2(2) . . ?
C61 N8 C12 114.5(3) . . ?
C61 N8 C52 115.9(2) . . ?
C36 N9 C6 101.6(2) . . ?
C40 N9 C6 112.2(2) . . ?
C40 N9 C36 114.2(2) . . ?
C83 N10 C25 112.0(3) . . ?
C83 N10 C90 114.4(3) . . ?
C90 N10 C25 106.1(3) . . ?
C89 N12 C71 111.4(3) . . ?
C89 N12 C90 111.0(3) . . ?
C90 N12 C71 102.6(3) . . ?
C19 C4 H4 119.8 . . ?
C19 C4 C20 120.4(3) . . ?
C20 C4 H4 119.8 . . ?
N2 C6 N9 106.3(2) . . ?
N2 C6 H6A 110.5 . . ?
N2 C6 H6B 110.5 . . ?
N9 C6 H6A 110.5 . . ?
N9 C6 H6B 110.5 . . ?
H6A C6 H6B 108.7 . . ?
N3 C8 H8A 108.9 . . ?
N3 C8 H8B 108.9 . . ?
N3 C8 C13 113.4(3) . . ?
H8A C8 H8B 107.7 . . ?
C13 C8 H8A 108.9 . . ?
C13 C8 H8B 108.9 . . ?
N3 C12 H12A 110.5 . . ?
N3 C12 H12B 110.5 . . ?
N8 C12 N3 106.0(2) . . ?
N8 C12 H12A 110.5 . . ?
N8 C12 H12B 110.5 . . ?
H12A C12 H12B 108.7 . . ?
C34 C13 C8 121.3(3) . . ?
C34 C13 C84 118.5(3) . . ?
C84 C13 C8 120.2(3) . . ?
C1A C14 H14 119.3 . . ?
C1A C14 C34 121.5(3) . . ?
C34 C14 H14 119.3 . . ?
C4 C19 H19 119.1 . . ?
C4 C19 C26 121.7(3) . . ?
C26 C19 H19 119.1 . . ?
C14 C1A C40 120.6(3) . . ?
C70 C1A C14 117.9(3) . . ?
C70 C1A C40 121.5(3) . . ?
C4 C20 C83 121.8(3) . . ?
C80 C20 C4 117.9(3) . . ?
C80 C20 C83 120.4(3) . . ?
N2 C23 H23A 108.8 . . ?
N2 C23 H23B 108.8 . . ?
N2 C23 C26 114.0(2) . . ?
H23A C23 H23B 107.7 . . ?
C26 C23 H23A 108.8 . . ?
C26 C23 H23B 108.8 . . ?
N10 C25 H25 108.5 . . ?
N10 C25 C71 102.8(2) . . ?
N10 C25 C78 117.4(3) . . ?
C71 C25 H25 108.5 . . ?
C78 C25 H25 108.5 . . ?
C78 C25 C71 110.8(3) . . ?
C19 C26 C23 120.9(3) . . ?
C19 C26 C74 118.1(3) . . ?
C74 C26 C23 120.9(3) . . ?
C43 C31 C61 120.9(3) . . ?
C43 C31 C67 117.6(3) . . ?
C67 C31 C61 121.4(3) . . ?
C46 C33 H33 119.7 . . ?
C46 C33 C67 120.6(3) . . ?
C67 C33 H33 119.7 . . ?
C13 C34 C14 120.3(3) . . ?
C13 C34 H34 119.8 . . ?
C14 C34 H34 119.8 . . ?
N9 C36 H36 109.2 . . ?
N9 C36 C58 100.3(2) . . ?
N9 C36 C69 118.1(3) . . ?
C58 C36 H36 109.2 . . ?
C58 C36 C69 110.4(2) . . ?
C69 C36 H36 109.2 . . ?
N9 C40 C1A 112.1(3) . . ?
N9 C40 H40A 109.2 . . ?
N9 C40 H40B 109.2 . . ?
C1A C40 H40A 109.2 . . ?
C1A C40 H40B 109.2 . . ?
H40A C40 H40B 107.9 . . ?
C31 C43 H43 119.5 . . ?
C31 C43 C76 121.0(3) . . ?
C76 C43 H43 119.5 . . ?
H44A C44 H44B 108.6 . . ?
C45 C44 H44A 110.3 . . ?
C45 C44 H44B 110.3 . . ?
C45 C44 C65 106.9(3) . . ?
C65 C44 H44A 110.3 . . ?
C65 C44 H44B 110.3 . . ?
N3 C45 C44 117.9(2) . . ?
N3 C45 H45 108.6 . . ?
N3 C45 C52 101.1(2) . . ?
C44 C45 H45 108.6 . . ?
C52 C45 C44 111.4(2) . . ?
C52 C45 H45 108.6 . . ?
C33 C46 C76 117.9(3) . . ?
C33 C46 C89 122.6(4) . . ?
C76 C46 C89 119.4(4) . . ?
N8 C52 C45 100.7(2) . . ?
N8 C52 H52 109.4 . . ?
N8 C52 C68 116.5(3) . . ?
C45 C52 H52 109.4 . . ?
C45 C52 C68 111.1(3) . . ?
C68 C52 H52 109.4 . . ?
H55A C55 H55B 108.5 . . ?
C58 C55 H55A 110.2 . . ?
C58 C55 H55B 110.2 . . ?
C58 C55 C77 107.5(3) . . ?
C77 C55 H55A 110.2 . . ?
C77 C55 H55B 110.2 . . ?
N2 C58 C36 102.9(2) . . ?
N2 C58 C55 117.0(3) . . ?
N2 C58 H58 108.3 . . ?
C36 C58 C55 111.7(3) . . ?
C36 C58 H58 108.3 . . ?
C55 C58 H58 108.3 . . ?
N8 C61 C31 112.6(3) . . ?
N8 C61 H61A 109.1 . . ?
N8 C61 H61B 109.1 . . ?
C31 C61 H61A 109.1 . . ?
C31 C61 H61B 109.1 . . ?
H61A C61 H61B 107.8 . . ?
H62A C62 H62B 108.5 . . ?
C71 C62 H62A 110.2 . . ?
C71 C62 H62B 110.2 . . ?
C71 C62 C87 107.8(3) . . ?
C87 C62 H62A 110.2 . . ?
C87 C62 H62B 110.2 . . ?
C44 C65 H65A 109.1 . . ?
C44 C65 H65B 109.1 . . ?
H65A C65 H65B 107.9 . . ?
C66 C65 C44 112.3(3) . . ?
C66 C65 H65A 109.1 . . ?
C66 C65 H65B 109.1 . . ?
C65 C66 H66A 109.0 . . ?
C65 C66 H66B 109.0 . . ?
C65 C66 C68 112.8(3) . . ?
H66A C66 H66B 107.8 . . ?
C68 C66 H66A 109.0 . . ?
C68 C66 H66B 109.0 . . ?
C31 C67 C33 121.4(3) . . ?
C31 C67 H67 119.3 . . ?
C33 C67 H67 119.3 . . ?
C52 C68 C66 108.7(3) . . ?
C52 C68 H68A 110.0 . . ?
C52 C68 H68B 110.0 . . ?
C66 C68 H68A 110.0 . . ?
C66 C68 H68B 110.0 . . ?
H68A C68 H68B 108.3 . . ?
C36 C69 H69A 110.3 . . ?
C36 C69 H69B 110.3 . . ?
C36 C69 C73 107.0(3) . . ?
H69A C69 H69B 108.6 . . ?
C73 C69 H69A 110.3 . . ?
C73 C69 H69B 110.3 . . ?
C1A C70 H70 119.4 . . ?
C1A C70 C84 121.3(3) . . ?
C84 C70 H70 119.4 . . ?
N12 C71 C25 103.0(2) . . ?
N12 C71 C62 118.8(3) . . ?
N12 C71 H71 108.3 . . ?
C25 C71 C62 109.9(3) . . ?
C25 C71 H71 108.3 . . ?
C62 C71 H71 108.3 . . ?
C69 C73 H73A 108.7 . . ?
C69 C73 H73B 108.7 . . ?
H73A C73 H73B 107.6 . . ?
C77 C73 C69 114.1(3) . . ?
C77 C73 H73A 108.7 . . ?
C77 C73 H73B 108.7 . . ?
C26 C74 H74 119.7 . . ?
C26 C74 C80 120.5(3) . . ?
C80 C74 H74 119.7 . . ?
C43 C76 C46 121.3(3) . . ?
C43 C76 H76 119.3 . . ?
C46 C76 H76 119.3 . . ?
C55 C77 H77A 109.1 . . ?
C55 C77 H77B 109.1 . . ?
C73 C77 C55 112.3(3) . . ?
C73 C77 H77A 109.1 . . ?
C73 C77 H77B 109.1 . . ?
H77A C77 H77B 107.9 . . ?
C25 C78 H78A 110.2 . . ?
C25 C78 H78B 110.2 . . ?
C25 C78 C79 107.4(3) . . ?
H78A C78 H78B 108.5 . . ?
C79 C78 H78A 110.2 . . ?
C79 C78 H78B 110.2 . . ?
C78 C79 H79A 109.1 . . ?
C78 C79 H79B 109.1 . . ?
C78 C79 C87 112.6(3) . . ?
H79A C79 H79B 107.8 . . ?
C87 C79 H79A 109.1 . . ?
C87 C79 H79B 109.1 . . ?
C20 C80 C74 121.4(3) . . ?
C20 C80 H80 119.3 . . ?
C74 C80 H80 119.3 . . ?
N10 C83 C20 115.1(3) . . ?
N10 C83 H83A 108.5 . . ?
N10 C83 H83B 108.5 . . ?
C20 C83 H83A 108.5 . . ?
C20 C83 H83B 108.5 . . ?
H83A C83 H83B 107.5 . . ?
C13 C84 C70 120.6(3) . . ?
C13 C84 H84 119.7 . . ?
C70 C84 H84 119.7 . . ?
C62 C87 C79 113.3(3) . . ?
C62 C87 H87A 108.9 . . ?
C62 C87 H87B 108.9 . . ?
C79 C87 H87A 108.9 . . ?
C79 C87 H87B 108.9 . . ?
H87A C87 H87B 107.7 . . ?
N12 C89 C46 116.1(3) . . ?
N12 C89 H89A 108.3 . . ?
N12 C89 H89B 108.3 . . ?
C46 C89 H89A 108.3 . . ?
C46 C89 H89B 108.3 . . ?
H89A C89 H89B 107.4 . . ?
N10 C90 N12 108.4(3) . . ?
N10 C90 H90A 110.0 . . ?
N10 C90 H90B 110.0 . . ?
N12 C90 H90A 110.0 . . ?
N12 C90 H90B 110.0 . . ?
H90A C90 H90B 108.4 . . ?
C1AA C2AA H2AA 90.6 . . ?
C1AA C2AA C1B 119(2) . . ?
C1AA C2AA Cl3A 120.6(15) . . ?
C1B C2AA H2AA 90.6 . . ?
C1B C2AA Cl3A 120.8(19) . . ?
Cl3A C2AA H2AA 90.6 . . ?
H0AA C0AA H0AB 109.5 . . ?
H0AA C0AA H0AC 109.5 . . ?
H0AB C0AA H0AC 109.5 . . ?
C1AA C0AA H0AA 109.5 . . ?
C1AA C0AA H0AB 109.5 . . ?
C1AA C0AA H0AC 109.5 . . ?
C2AA C1AA C0AA 116(2) . . ?
C2AA C1AA H1AA 108.4 . . ?
C2AA C1AA H1AB 108.4 . . ?
C0AA C1AA H1AA 108.4 . . ?
C0AA C1AA H1AB 108.4 . . ?
H1AA C1AA H1AB 107.5 . . ?
C2AA C1B H1BA 109.5 . . ?
C2AA C1B H1BB 109.5 . . ?
C2AA C1B H1BC 109.5 . . ?
H1BA C1B H1BB 109.5 . . ?
H1BA C1B H1BC 109.5 . . ?
H1BB C1B H1BC 109.5 . . ?

loop_
_geom_bond_atom_site_label_1
_geom_bond_atom_site_label_2
_geom_bond_distance
_geom_bond_site_symmetry_2
_geom_bond_publ_flag
Cl1 C96 1.559(15) . ?
C91 H91A 0.9800 . ?
C91 H91B 0.9800 . ?
C91 H91C 0.9800 . ?
C91 C100 1.466(13) . ?
C92 H92A 0.9800 . ?
C92 H92B 0.9800 . ?
C92 H92C 0.9800 . ?
C92 C101 1.580(16) . ?
C96 H96 1.0000 . ?
C96 C98 1.531(12) . ?
C96 C99 2.00(3) . ?
C98 H98A 0.9900 . ?
C98 H98B 0.9900 . ?
C98 C1 1.58(3) . ?
Cl2 C97 1.769(12) . ?
C93 H93A 0.9800 . ?
C93 H93B 0.9800 . ?
C93 H93C 0.9800 . ?
C93 C97 1.624(9) . ?
C94 H94A 0.9800 . ?
C94 H94B 0.9800 . ?
C94 H94C 0.9800 . ?
C94 C95 1.471(11) . ?
C95 H95A 0.9900 . ?
C95 H95B 0.9900 . ?
C95 C97 1.499(12) . ?
C97 H97 1.0000 . ?
Cl3B C101 1.613(11) . ?
C99 H99A 0.9800 . ?
C99 H99B 0.9800 . ?
C99 H99C 0.9800 . ?
C100 H10A 0.9900 . ?
C100 H10B 0.9900 . ?
C100 C101 1.471(10) . ?
C101 H101 1.0000 . ?
C1 H1A 0.9800 . ?
C1 H1B 0.9800 . ?
C1 H1C 0.9800 . ?
Cl4 C105 1.86(2) . ?
C103 H10C 0.9800 . ?
C103 H10D 0.9800 . ?
C103 H10E 0.9800 . ?
C103 C104 1.595(18) . ?
C104 H10F 0.9900 . ?
C104 H10G 0.9900 . ?
C104 C105 1.518(16) . ?
C105 H105 1.0000 . ?
C105 C106 1.72(2) . ?
C106 H10H 0.9800 . ?
C106 H10I 0.9800 . ?
C106 H10J 0.9800 . ?
N1 C37 1.462(4) . ?
N1 C57 1.459(4) . ?
N1 C72 1.470(4) . ?
N4 C21 1.465(4) . ?
N4 C59 1.457(4) . ?
N4 C88 1.469(5) . ?
N5 C48 1.459(4) . ?
N5 C53 1.468(4) . ?
N5 C85 1.466(4) . ?
N6 C18 1.451(4) . ?
N6 C49 1.467(4) . ?
N6 C72 1.481(4) . ?
N7 C16 1.465(4) . ?
N7 C82 1.455(4) . ?
N7 C88 1.456(5) . ?
N11 C51 1.468(4) . ?
N11 C64 1.450(4) . ?
N11 C85 1.462(4) . ?
C2 C5 1.387(4) . ?
C2 C17 1.397(5) . ?
C2 C64 1.517(4) . ?
C3 H3 0.9500 . ?
C3 C11 1.380(4) . ?
C3 C56 1.393(5) . ?
C5 H5 0.9500 . ?
C5 C54 1.392(4) . ?
C7 C15 1.392(4) . ?
C7 C18 1.517(4) . ?
C7 C28 1.389(4) . ?
C9 C42 1.388(5) . ?
C9 C56 1.389(5) . ?
C9 C57 1.515(4) . ?
C10 H10 0.9500 . ?
C10 C11 1.395(4) . ?
C10 C42 1.391(5) . ?
C11 C48 1.514(4) . ?
C15 H15 0.9500 . ?
C15 C38 1.389(4) . ?
C16 H16 1.0000 . ?
C16 C21 1.517(4) . ?
C16 C32 1.520(4) . ?
C17 H17 0.9500 . ?
C17 C29 1.384(5) . ?
C18 H18A 0.9900 . ?
C18 H18B 0.9900 . ?
C21 H21 1.0000 . ?
C21 C35 1.522(4) . ?
C22 H22A 0.9900 . ?
C22 H22B 0.9900 . ?
C22 C49 1.521(4) . ?
C22 C63 1.545(5) . ?
C24 C29 1.384(5) . ?
C24 C54 1.386(4) . ?
C24 C82 1.517(4) . ?
C27 H27A 0.9900 . ?
C27 H27B 0.9900 . ?
C27 C37 1.522(4) . ?
C27 C60 1.536(5) . ?
C28 H28 0.9500 . ?
C28 C41 1.393(4) . ?
C29 H29 0.9500 . ?
C30 H30A 0.9900 . ?
C30 H30B 0.9900 . ?
C30 C53 1.519(4) . ?
C30 C86 1.538(4) . ?
C32 H32A 0.9900 . ?
C32 H32B 0.9900 . ?
C32 C81 1.538(4) . ?
C35 H35A 0.9900 . ?
C35 H35B 0.9900 . ?
C35 C39 1.538(4) . ?
C37 H37 1.0000 . ?
C37 C49 1.517(4) . ?
C38 H38 0.9500 . ?
C38 C47 1.388(4) . ?
C39 H39A 0.9900 . ?
C39 H39B 0.9900 . ?
C39 C81 1.534(5) . ?
C41 H41 0.9500 . ?
C41 C47 1.388(5) . ?
C42 H42 0.9500 . ?
C47 C59 1.516(4) . ?
C48 H48A 0.9900 . ?
C48 H48B 0.9900 . ?
C49 H49 1.0000 . ?
C50 H50A 0.9900 . ?
C50 H50B 0.9900 . ?
C50 C51 1.520(4) . ?
C50 C75 1.547(4) . ?
C51 H51 1.0000 . ?
C51 C53 1.511(4) . ?
C53 H53 1.0000 . ?
C54 H54 0.9500 . ?
C56 H56 0.9500 . ?
C57 H57A 0.9900 . ?
C57 H57B 0.9900 . ?
C59 H59A 0.9900 . ?
C59 H59B 0.9900 . ?
C60 H60A 0.9900 . ?
C60 H60B 0.9900 . ?
C60 C63 1.534(5) . ?
C63 H63A 0.9900 . ?
C63 H63B 0.9900 . ?
C64 H64A 0.9900 . ?
C64 H64B 0.9900 . ?
C72 H72A 0.9900 . ?
C72 H72B 0.9900 . ?
C75 H75A 0.9900 . ?
C75 H75B 0.9900 . ?
C75 C86 1.531(5) . ?
C81 H81A 0.9900 . ?
C81 H81B 0.9900 . ?
C82 H82A 0.9900 . ?
C82 H82B 0.9900 . ?
C85 H85A 0.9900 . ?
C85 H85B 0.9900 . ?
C86 H86A 0.9900 . ?
C86 H86B 0.9900 . ?
C88 H88A 0.9900 . ?
C88 H88B 0.9900 . ?
N2 C6 1.473(4) . ?
N2 C23 1.460(4) . ?
N2 C58 1.468(4) . ?
N3 C8 1.460(4) . ?
N3 C12 1.478(4) . ?
N3 C45 1.466(4) . ?
N8 C12 1.475(4) . ?
N8 C52 1.465(4) . ?
N8 C61 1.459(4) . ?
N9 C6 1.474(4) . ?
N9 C36 1.468(4) . ?
N9 C40 1.457(4) . ?
N10 C25 1.477(4) . ?
N10 C83 1.438(4) . ?
N10 C90 1.458(5) . ?
N12 C71 1.470(4) . ?
N12 C89 1.444(4) . ?
N12 C90 1.468(5) . ?
C4 H4 0.9500 . ?
C4 C19 1.384(4) . ?
C4 C20 1.396(4) . ?
C6 H6A 0.9900 . ?
C6 H6B 0.9900 . ?
C8 H8A 0.9900 . ?
C8 H8B 0.9900 . ?
C8 C13 1.510(4) . ?
C12 H12A 0.9900 . ?
C12 H12B 0.9900 . ?
C13 C34 1.390(5) . ?
C13 C84 1.393(4) . ?
C14 H14 0.9500 . ?
C14 C1A 1.389(4) . ?
C14 C34 1.393(4) . ?
C19 H19 0.9500 . ?
C19 C26 1.385(4) . ?
C1A C40 1.518(4) . ?
C1A C70 1.384(5) . ?
C20 C80 1.390(5) . ?
C20 C83 1.506(4) . ?
C23 H23A 0.9900 . ?
C23 H23B 0.9900 . ?
C23 C26 1.515(4) . ?
C25 H25 1.0000 . ?
C25 C71 1.509(4) . ?
C25 C78 1.504(4) . ?
C26 C74 1.387(5) . ?
C31 C43 1.388(5) . ?
C31 C61 1.518(4) . ?
C31 C67 1.392(5) . ?
C33 H33 0.9500 . ?
C33 C46 1.384(5) . ?
C33 C67 1.399(5) . ?
C34 H34 0.9500 . ?
C36 H36 1.0000 . ?
C36 C58 1.510(4) . ?
C36 C69 1.526(4) . ?
C40 H40A 0.9900 . ?
C40 H40B 0.9900 . ?
C43 H43 0.9500 . ?
C43 C76 1.391(5) . ?
C44 H44A 0.9900 . ?
C44 H44B 0.9900 . ?
C44 C45 1.514(4) . ?
C44 C65 1.547(4) . ?
C45 H45 1.0000 . ?
C45 C52 1.512(4) . ?
C46 C76 1.392(5) . ?
C46 C89 1.514(5) . ?
C52 H52 1.0000 . ?
C52 C68 1.518(4) . ?
C55 H55A 0.9900 . ?
C55 H55B 0.9900 . ?
C55 C58 1.517(4) . ?
C55 C77 1.532(5) . ?
C58 H58 1.0000 . ?
C61 H61A 0.9900 . ?
C61 H61B 0.9900 . ?
C62 H62A 0.9900 . ?
C62 H62B 0.9900 . ?
C62 C71 1.524(4) . ?
C62 C87 1.533(5) . ?
C65 H65A 0.9900 . ?
C65 H65B 0.9900 . ?
C65 C66 1.525(5) . ?
C66 H66A 0.9900 . ?
C66 H66B 0.9900 . ?
C66 C68 1.542(5) . ?
C67 H67 0.9500 . ?
C68 H68A 0.9900 . ?
C68 H68B 0.9900 . ?
C69 H69A 0.9900 . ?
C69 H69B 0.9900 . ?
C69 C73 1.547(5) . ?
C70 H70 0.9500 . ?
C70 C84 1.394(5) . ?
C71 H71 1.0000 . ?
C73 H73A 0.9900 . ?
C73 H73B 0.9900 . ?
C73 C77 1.518(5) . ?
C74 H74 0.9500 . ?
C74 C80 1.391(5) . ?
C76 H76 0.9500 . ?
C77 H77A 0.9900 . ?
C77 H77B 0.9900 . ?
C78 H78A 0.9900 . ?
C78 H78B 0.9900 . ?
C78 C79 1.532(5) . ?
C79 H79A 0.9900 . ?
C79 H79B 0.9900 . ?
C79 C87 1.544(5) . ?
C80 H80 0.9500 . ?
C83 H83A 0.9900 . ?
C83 H83B 0.9900 . ?
C84 H84 0.9500 . ?
C87 H87A 0.9900 . ?
C87 H87B 0.9900 . ?
C89 H89A 0.9900 . ?
C89 H89B 0.9900 . ?
C90 H90A 0.9900 . ?
C90 H90B 0.9900 . ?
C2AA H2AA 1.0000 . ?
C2AA C1AA 1.483(17) . ?
C2AA C1B 1.54(2) . ?
C2AA Cl3A 1.666(16) . ?
C0AA H0AA 0.9800 . ?
C0AA H0AB 0.9800 . ?
C0AA H0AC 0.9800 . ?
C0AA C1AA 1.58(3) . ?
C1AA H1AA 0.9900 . ?
C1AA H1AB 0.9900 . ?
C1B H1BA 0.9800 . ?
C1B H1BB 0.9800 . ?
C1B H1BC 0.9800 . ?

loop_
_geom_torsion_atom_site_label_1
_geom_torsion_atom_site_label_2
_geom_torsion_atom_site_label_3
_geom_torsion_atom_site_label_4
_geom_torsion
_geom_torsion_site_symmetry_1
_geom_torsion_site_symmetry_2
_geom_torsion_site_symmetry_3
_geom_torsion_site_symmetry_4
_geom_torsion_publ_flag
Cl1 C96 C98 C1 -71(2) . . . . ?
C91 C100 C101 C92 161.3(12) . . . . ?
C91 C100 C101 Cl3B 14.3(15) . . . . ?
C94 C95 C97 Cl2 74.5(10) . . . . ?
C94 C95 C97 C93 -174.1(8) . . . . ?
C99 C96 C98 C1 167(2) . . . . ?
C103 C104 C105 Cl4 -85.6(17) . . . . ?
C103 C104 C105 C106 153(2) . . . . ?
N1 C37 C49 N6 -45.0(3) . . . . ?
N1 C37 C49 C22 -169.9(2) . . . . ?
N4 C21 C35 C39 -175.0(3) . . . . ?
N7 C16 C21 N4 -43.4(3) . . . . ?
N7 C16 C21 C35 -168.4(3) . . . . ?
N7 C16 C32 C81 -176.6(3) . . . . ?
N11 C51 C53 N5 -43.6(3) . . . . ?
N11 C51 C53 C30 -169.3(2) . . . . ?
C2 C5 C54 C24 -0.1(5) . . . . ?
C2 C17 C29 C24 0.0(5) . . . . ?
C3 C11 C48 N5 -16.0(5) . . . . ?
C5 C2 C17 C29 0.8(5) . . . . ?
C5 C2 C64 N11 149.1(3) . . . . ?
C7 C15 C38 C47 1.6(5) . . . . ?
C7 C28 C41 C47 0.2(5) . . . . ?
C10 C11 C48 N5 165.9(3) . . . . ?
C11 C3 C56 C9 0.4(5) . . . . ?
C11 C10 C42 C9 0.6(5) . . . . ?
C15 C7 C18 N6 -26.5(4) . . . . ?
C15 C7 C28 C41 -0.8(5) . . . . ?
C15 C38 C47 C41 -2.2(5) . . . . ?
C15 C38 C47 C59 176.1(3) . . . . ?
C16 N7 C82 C24 176.8(3) . . . . ?
C16 N7 C88 N4 -18.7(6) . . . . ?
C16 C21 C35 C39 -59.3(3) . . . . ?
C16 C32 C81 C39 53.6(4) . . . . ?
C17 C2 C5 C54 -0.7(4) . . . . ?
C17 C2 C64 N11 -33.3(4) . . . . ?
C18 N6 C49 C22 -81.7(4) . . . . ?
C18 N6 C49 C37 158.3(3) . . . . ?
C18 N6 C72 N1 -136.6(3) . . . . ?
C18 C7 C15 C38 -177.3(3) . . . . ?
C18 C7 C28 C41 176.4(3) . . . . ?
C21 N4 C59 C47 173.0(3) . . . . ?
C21 N4 C88 N7 -9.1(6) . . . . ?
C21 C16 C32 C81 -60.3(3) . . . . ?
C21 C35 C39 C81 53.1(4) . . . . ?
C27 C37 C49 N6 -170.3(3) . . . . ?
C27 C37 C49 C22 64.9(3) . . . . ?
C27 C60 C63 C22 -54.2(4) . . . . ?
C28 C7 C15 C38 -0.1(5) . . . . ?
C28 C7 C18 N6 156.4(3) . . . . ?
C28 C41 C47 C38 1.3(5) . . . . ?
C28 C41 C47 C59 -177.0(3) . . . . ?
C29 C24 C54 C5 0.9(5) . . . . ?
C29 C24 C82 N7 147.4(3) . . . . ?
C32 C16 C21 N4 -169.1(3) . . . . ?
C32 C16 C21 C35 65.9(3) . . . . ?
C35 C39 C81 C32 -52.3(4) . . . . ?
C37 N1 C57 C9 177.0(3) . . . . ?
C37 N1 C72 N6 -17.6(4) . . . . ?
C37 C27 C60 C63 53.9(4) . . . . ?
C38 C47 C59 N4 147.9(3) . . . . ?
C41 C47 C59 N4 -33.8(5) . . . . ?
C42 C9 C56 C3 -1.3(5) . . . . ?
C42 C9 C57 N1 -55.2(4) . . . . ?
C42 C10 C11 C3 -1.5(5) . . . . ?
C42 C10 C11 C48 176.8(3) . . . . ?
C48 N5 C53 C30 -75.4(3) . . . . ?
C48 N5 C53 C51 163.6(3) . . . . ?
C48 N5 C85 N11 -147.2(3) . . . . ?
C49 N6 C18 C7 165.4(3) . . . . ?
C49 N6 C72 N1 -11.3(4) . . . . ?
C49 C22 C63 C60 55.8(4) . . . . ?
C50 C51 C53 N5 -169.7(2) . . . . ?
C50 C51 C53 C30 64.6(3) . . . . ?
C50 C75 C86 C30 -53.0(4) . . . . ?
C51 N11 C64 C2 167.4(3) . . . . ?
C51 N11 C85 N5 -0.6(4) . . . . ?
C51 C50 C75 C86 53.7(4) . . . . ?
C53 N5 C48 C11 174.3(3) . . . . ?
C53 N5 C85 N11 -27.0(4) . . . . ?
C53 C30 C86 C75 53.4(4) . . . . ?
C54 C24 C29 C17 -0.8(5) . . . . ?
C54 C24 C82 N7 -35.3(5) . . . . ?
C56 C3 C11 C10 0.9(5) . . . . ?
C56 C3 C11 C48 -177.1(3) . . . . ?
C56 C9 C42 C10 0.8(5) . . . . ?
C56 C9 C57 N1 125.5(3) . . . . ?
C57 N1 C37 C27 -78.1(4) . . . . ?
C57 N1 C37 C49 161.4(3) . . . . ?
C57 N1 C72 N6 -141.4(3) . . . . ?
C57 C9 C42 C10 -178.6(3) . . . . ?
C57 C9 C56 C3 178.1(3) . . . . ?
C59 N4 C21 C16 155.9(3) . . . . ?
C59 N4 C21 C35 -83.7(4) . . . . ?
C59 N4 C88 N7 -132.2(4) . . . . ?
C60 C27 C37 N1 -174.3(3) . . . . ?
C60 C27 C37 C49 -58.8(4) . . . . ?
C63 C22 C49 N6 -176.2(3) . . . . ?
C63 C22 C49 C37 -61.0(3) . . . . ?
C64 N11 C51 C50 -86.7(3) . . . . ?
C64 N11 C51 C53 151.5(3) . . . . ?
C64 N11 C85 N5 -125.3(3) . . . . ?
C64 C2 C5 C54 176.9(3) . . . . ?
C64 C2 C17 C29 -176.8(3) . . . . ?
C72 N1 C37 C27 159.0(3) . . . . ?
C72 N1 C37 C49 38.5(3) . . . . ?
C72 N1 C57 C9 -64.0(4) . . . . ?
C72 N6 C18 C7 -74.4(3) . . . . ?
C72 N6 C49 C22 154.5(3) . . . . ?
C72 N6 C49 C37 34.5(3) . . . . ?
C75 C50 C51 N11 -176.4(3) . . . . ?
C75 C50 C51 C53 -59.6(3) . . . . ?
C82 N7 C16 C21 159.6(3) . . . . ?
C82 N7 C16 C32 -79.4(4) . . . . ?
C82 N7 C88 N4 -140.0(4) . . . . ?
C82 C24 C29 C17 176.5(4) . . . . ?
C82 C24 C54 C5 -176.4(3) . . . . ?
C85 N5 C48 C11 -71.2(4) . . . . ?
C85 N5 C53 C30 164.2(3) . . . . ?
C85 N5 C53 C51 43.2(3) . . . . ?
C85 N11 C51 C50 148.9(3) . . . . ?
C85 N11 C51 C53 27.1(3) . . . . ?
C85 N11 C64 C2 -72.0(4) . . . . ?
C86 C30 C53 N5 -174.4(3) . . . . ?
C86 C30 C53 C51 -58.4(3) . . . . ?
C88 N4 C21 C16 31.9(4) . . . . ?
C88 N4 C21 C35 152.3(4) . . . . ?
C88 N4 C59 C47 -67.8(4) . . . . ?
C88 N7 C16 C21 38.0(4) . . . . ?
C88 N7 C16 C32 159.0(4) . . . . ?
C88 N7 C82 C24 -66.5(5) . . . . ?
N2 C23 C26 C19 142.7(3) . . . . ?
N2 C23 C26 C74 -40.6(4) . . . . ?
N3 C8 C13 C34 -28.7(4) . . . . ?
N3 C8 C13 C84 150.8(3) . . . . ?
N3 C45 C52 N8 -46.4(3) . . . . ?
N3 C45 C52 C68 -170.4(3) . . . . ?
N8 C52 C68 C66 -171.0(3) . . . . ?
N9 C36 C58 N2 -43.7(3) . . . . ?
N9 C36 C58 C55 -170.0(2) . . . . ?
N9 C36 C69 C73 -172.4(3) . . . . ?
N10 C25 C71 N12 -39.4(3) . . . . ?
N10 C25 C71 C62 -166.9(3) . . . . ?
N10 C25 C78 C79 -179.2(3) . . . . ?
C4 C19 C26 C23 176.3(3) . . . . ?
C4 C19 C26 C74 -0.5(5) . . . . ?
C4 C20 C80 C74 -1.0(6) . . . . ?
C4 C20 C83 N10 -21.9(5) . . . . ?
C6 N2 C23 C26 -83.4(3) . . . . ?
C6 N2 C58 C36 23.3(3) . . . . ?
C6 N2 C58 C55 146.2(3) . . . . ?
C6 N9 C36 C58 46.7(3) . . . . ?
C6 N9 C36 C69 166.6(3) . . . . ?
C6 N9 C40 C1A -62.1(4) . . . . ?
C8 N3 C12 N8 -144.4(2) . . . . ?
C8 N3 C45 C44 -74.2(3) . . . . ?
C8 N3 C45 C52 164.1(2) . . . . ?
C8 C13 C34 C14 -179.5(3) . . . . ?
C8 C13 C84 C70 178.5(3) . . . . ?
C12 N3 C8 C13 -64.3(3) . . . . ?
C12 N3 C45 C44 163.7(3) . . . . ?
C12 N3 C45 C52 42.1(3) . . . . ?
C12 N8 C52 C45 33.1(3) . . . . ?
C12 N8 C52 C68 153.4(3) . . . . ?
C12 N8 C61 C31 -80.3(3) . . . . ?
C14 C1A C40 N9 135.9(3) . . . . ?
C14 C1A C70 C84 0.4(5) . . . . ?
C19 C4 C20 C80 1.7(5) . . . . ?
C19 C4 C20 C83 -176.9(3) . . . . ?
C19 C26 C74 C80 1.2(5) . . . . ?
C1A C14 C34 C13 0.7(5) . . . . ?
C1A C70 C84 C13 1.3(6) . . . . ?
C20 C4 C19 C26 -1.0(5) . . . . ?
C23 N2 C6 N9 -117.6(3) . . . . ?
C23 N2 C58 C36 147.1(3) . . . . ?
C23 N2 C58 C55 -90.1(3) . . . . ?
C23 C26 C74 C80 -175.6(3) . . . . ?
C25 N10 C83 C20 172.4(3) . . . . ?
C25 N10 C90 N12 0.7(5) . . . . ?
C25 C78 C79 C87 53.6(4) . . . . ?
C26 C74 C80 C20 -0.5(6) . . . . ?
C31 C43 C76 C46 2.6(5) . . . . ?
C33 C46 C76 C43 -4.4(5) . . . . ?
C33 C46 C89 N12 -64.5(5) . . . . ?
C34 C13 C84 C70 -2.0(5) . . . . ?
C34 C14 C1A C40 179.1(3) . . . . ?
C34 C14 C1A C70 -1.4(5) . . . . ?
C36 N9 C6 N2 -33.2(3) . . . . ?
C36 N9 C40 C1A -177.1(3) . . . . ?
C36 C69 C73 C77 53.5(4) . . . . ?
C40 N9 C6 N2 -155.6(3) . . . . ?
C40 N9 C36 C58 167.8(3) . . . . ?
C40 N9 C36 C69 -72.3(4) . . . . ?
C40 C1A C70 C84 180.0(3) . . . . ?
C43 C31 C61 N8 -15.3(5) . . . . ?
C43 C31 C67 C33 -3.4(5) . . . . ?
C44 C45 C52 N8 -172.5(2) . . . . ?
C44 C45 C52 C68 63.4(3) . . . . ?
C44 C65 C66 C68 -54.0(4) . . . . ?
C45 N3 C8 C13 178.7(3) . . . . ?
C45 N3 C12 N8 -21.8(3) . . . . ?
C45 C44 C65 C66 55.9(4) . . . . ?
C45 C52 C68 C66 -56.5(3) . . . . ?
C46 C33 C67 C31 1.6(5) . . . . ?
C52 N8 C12 N3 -7.8(3) . . . . ?
C52 N8 C61 C31 155.5(3) . . . . ?
C58 N2 C6 N9 5.6(3) . . . . ?
C58 N2 C23 C26 157.1(3) . . . . ?
C58 C36 C69 C73 -57.9(4) . . . . ?
C58 C55 C77 C73 53.6(4) . . . . ?
C61 N8 C12 N3 -136.9(2) . . . . ?
C61 N8 C52 C45 161.5(3) . . . . ?
C61 N8 C52 C68 -78.3(4) . . . . ?
C61 C31 C43 C76 -176.6(3) . . . . ?
C61 C31 C67 C33 174.5(3) . . . . ?
C65 C44 C45 N3 -176.8(2) . . . . ?
C65 C44 C45 C52 -60.5(3) . . . . ?
C65 C66 C68 C52 52.5(4) . . . . ?
C67 C31 C43 C76 1.3(5) . . . . ?
C67 C31 C61 N8 166.8(3) . . . . ?
C67 C33 C46 C76 2.3(5) . . . . ?
C67 C33 C46 C89 -174.7(3) . . . . ?
C69 C36 C58 N2 -169.0(3) . . . . ?
C69 C36 C58 C55 64.7(3) . . . . ?
C69 C73 C77 C55 -53.3(4) . . . . ?
C70 C1A C40 N9 -43.6(4) . . . . ?
C71 N12 C89 C46 -170.2(3) . . . . ?
C71 N12 C90 N10 -25.4(5) . . . . ?
C71 C25 C78 C79 -61.6(4) . . . . ?
C71 C62 C87 C79 52.3(4) . . . . ?
C76 C46 C89 N12 118.6(4) . . . . ?
C77 C55 C58 N2 -178.1(3) . . . . ?
C77 C55 C58 C36 -59.9(3) . . . . ?
C78 C25 C71 N12 -165.7(3) . . . . ?
C78 C25 C71 C62 66.8(3) . . . . ?
C78 C79 C87 C62 -51.4(4) . . . . ?
C80 C20 C83 N10 159.6(3) . . . . ?
C83 N10 C25 C71 149.1(3) . . . . ?
C83 N10 C25 C78 -89.0(4) . . . . ?
C83 N10 C90 N12 -123.2(4) . . . . ?
C83 C20 C80 C74 177.6(4) . . . . ?
C84 C13 C34 C14 1.0(5) . . . . ?
C87 C62 C71 N12 -177.3(3) . . . . ?
C87 C62 C71 C25 -59.2(4) . . . . ?
C89 N12 C71 C25 158.5(3) . . . . ?
C89 N12 C71 C62 -79.9(4) . . . . ?
C89 N12 C90 N10 -144.6(4) . . . . ?
C89 C46 C76 C43 172.7(3) . . . . ?
C90 N10 C25 C71 23.6(4) . . . . ?
C90 N10 C25 C78 145.5(4) . . . . ?
C90 N10 C83 C20 -66.8(5) . . . . ?
C90 N12 C71 C25 39.6(4) . . . . ?
C90 N12 C71 C62 161.2(4) . . . . ?
C90 N12 C89 C46 -56.5(5) . . . . ?
C1B C2AA C1AA C0AA -110(4) . . . . ?
Cl3A C2AA C1AA C0AA 68(3) . . . . ?
